data_7014512
loop_
_publ_author_name
'Knapp, Caroline M.'
'Large, Joseph S.'
'Rees, Nicholas H.'
'Goicoechea, Jose M.'

_publ_section_title
;
 A versatile salt-metathesis route to heteroatomic clusters derived
 from phosphorus and arsenic Zintl anions.
;
_journal_issue 3
_journal_name_full 'Dalton transactions (Cambridge, England : 2003)'
_journal_page_first 735
_journal_page_last 745
_journal_paper_doi 10.1039/c0dt00918k
_journal_volume 40
_journal_year 2011
_chemical_formula_moiety '2(C18 H36 K N2 O6), P7 Tl, C5 H5 N'
_chemical_formula_sum 'C41 H77 K2 N5 O12 P7 Tl'
_chemical_formula_weight 1331.44
_chemical_name_common (K(2,2,2-crypt))2(TlP7)*py
_chemical_name_systematic
;
[K(2,2,2-crypt)]2[TlP7]*py
;
_space_group_IT_number 2
_symmetry_cell_setting triclinic
_symmetry_space_group_name_Hall '-P 1'
_symmetry_space_group_name_H-M 'P -1'
_atom_sites_solution_hydrogens geom
_atom_sites_solution_primary direct
_atom_sites_solution_secondary difmap
_audit_creation_method SHELXL-97
_cell_angle_alpha 66.9990(10)
_cell_angle_beta 79.2500(10)
_cell_angle_gamma 87.8950(10)
_cell_formula_units_Z 4
_cell_length_a 12.18330(10)
_cell_length_b 20.5010(2)
_cell_length_c 25.6093(3)
_cell_measurement_reflns_used 88030
_cell_measurement_temperature 150(2)
_cell_measurement_theta_max 27.485
_cell_measurement_theta_min 5.097
_cell_volume 5779.95(11)
_computing_cell_refinement
;
KappaCCD software "DENZO" (Otwinowski & Minor, 1996)
;
_computing_data_collection
;
KappaCCD software "Collect" (Nonius, 2000)
;
_computing_data_reduction
;
KappaCCD software "DENZO" (Otwinowski & Minor, 1996)
;
_computing_molecular_graphics 'WinGX (Farrugia, 2005)'
_computing_publication_material 'XCIF (Sheldrick, 2001)'
_computing_structure_refinement 'SHELXL-97 (Sheldrick, 1997)'
_computing_structure_solution 'SHELXS-97 (Sheldrick, 1990)'
_diffrn_ambient_temperature 150(2)
_diffrn_measured_fraction_theta_full 0.990
_diffrn_measured_fraction_theta_max 0.990
_diffrn_measurement_device_type 'Nonius KappaCCD'
_diffrn_measurement_method 'omega scans'
_diffrn_radiation_monochromator graphite
_diffrn_radiation_source 'fine-focus sealed tube'
_diffrn_radiation_type MoK\a
_diffrn_radiation_wavelength 0.71073
_diffrn_reflns_av_R_equivalents 0.0477
_diffrn_reflns_av_sigmaI/netI 0.0924
_diffrn_reflns_limit_h_max 14
_diffrn_reflns_limit_h_min -14
_diffrn_reflns_limit_k_max 21
_diffrn_reflns_limit_k_min -24
_diffrn_reflns_limit_l_max 30
_diffrn_reflns_limit_l_min -30
_diffrn_reflns_number 33025
_diffrn_reflns_theta_full 25.00
_diffrn_reflns_theta_max 25.00
_diffrn_reflns_theta_min 5.10
_exptl_absorpt_coefficient_mu 3.189
_exptl_absorpt_correction_T_max 0.6294
_exptl_absorpt_correction_T_min 0.3619
_exptl_absorpt_correction_type multi-scan
_exptl_absorpt_process_details 'DENZO/SCALEPACK (Otwinowski & Minor, 1997)'
_exptl_crystal_colour red
_exptl_crystal_density_diffrn 1.530
_exptl_crystal_density_method 'not measured'
_exptl_crystal_description block
_exptl_crystal_F_000 2712
_exptl_crystal_size_max 0.40
_exptl_crystal_size_mid 0.34
_exptl_crystal_size_min 0.16
_refine_diff_density_max 1.532
_refine_diff_density_min -1.925
_refine_diff_density_rms 0.162
_refine_ls_extinction_method none
_refine_ls_goodness_of_fit_ref 1.040
_refine_ls_hydrogen_treatment constr
_refine_ls_matrix_type full
_refine_ls_number_parameters 1189
_refine_ls_number_reflns 20159
_refine_ls_number_restraints 0
_refine_ls_restrained_S_all 1.040
_refine_ls_R_factor_all 0.1252
_refine_ls_R_factor_gt 0.0672
_refine_ls_shift/su_max 0.002
_refine_ls_shift/su_mean 0.000
_refine_ls_structure_factor_coef Fsqd
_refine_ls_weighting_details 'calc w=1/[\s^2^(Fo^2^)+(0.1087P)^2^+0.0000P] where P=(Fo^2^+2Fc^2^)/3'
_refine_ls_weighting_scheme calc
_refine_ls_wR_factor_gt 0.1810
_refine_ls_wR_factor_ref 0.1999
_reflns_number_gt 12168
_reflns_number_total 20159
_reflns_threshold_expression >2\s(I)
_cod_data_source_file C0DT00918K.TXT
_cod_data_source_block 3
_cod_depositor_comments
;
The following automatic conversions were performed:
'_symmetry_cell_setting' value 'Triclinic' changed to 'triclinic'
according to '/home/saulius/struct/CIF-dictionaries/cif_core.dic'
dictionary named 'cif_core.dic' version 2.4.1 from 2010-06-29.

Automatic conversion script
Id: cif_fix_enum 1555 2011-01-17 13:19:09Z saulius 
;
_cod_original_cell_volume 5779.95(10)
_cod_original_sg_symbol_H-M P-1
_cod_database_code 7014512

loop_
_symmetry_equiv_pos_as_xyz
'x, y, z'
'-x, -y, -z'

loop_
_atom_site_label
_atom_site_type_symbol
_atom_site_fract_x
_atom_site_fract_y
_atom_site_fract_z
_atom_site_U_iso_or_equiv
_atom_site_adp_type
_atom_site_occupancy
_atom_site_symmetry_multiplicity
_atom_site_calc_flag
_atom_site_refinement_flags
_atom_site_disorder_assembly
_atom_site_disorder_group
K1 K 0.12926(13) 0.66727(9) 0.41968(6) 0.0167(4) Uani 1 1 d . . .
O11 O 0.0679(4) 0.6848(3) 0.3156(2) 0.0192(12) Uani 1 1 d . . .
O12 O 0.2303(4) 0.5827(3) 0.3601(2) 0.0214(13) Uani 1 1 d . . .
O13 O 0.1238(4) 0.8143(3) 0.4013(2) 0.0243(13) Uani 1 1 d . . .
O14 O 0.3240(4) 0.7373(3) 0.4156(2) 0.0222(12) Uani 1 1 d . . .
O15 O -0.0909(4) 0.6266(3) 0.4960(2) 0.0234(13) Uani 1 1 d . . .
O16 O 0.1097(4) 0.5672(3) 0.5326(2) 0.0236(11) Uani 1 1 d . . .
N11 N -0.0780(5) 0.7493(4) 0.3869(3) 0.0250(16) Uani 1 1 d . . .
N12 N 0.3290(5) 0.5842(3) 0.4565(2) 0.0186(15) Uani 1 1 d . . .
C101 C -0.0801(7) 0.7615(5) 0.3253(3) 0.030(2) Uani 1 1 d . . .
H10G H -0.1564 0.7741 0.3176 0.036 Uiso 1 1 calc R . .
H10H H -0.0284 0.8020 0.2993 0.036 Uiso 1 1 calc R . .
C102 C -0.0472(7) 0.6978(5) 0.3125(4) 0.030(2) Uani 1 1 d . . .
H10M H -0.0942 0.6560 0.3406 0.036 Uiso 1 1 calc R . .
H10N H -0.0594 0.7055 0.2733 0.036 Uiso 1 1 calc R . .
C103 C 0.1069(7) 0.6324(5) 0.2933(3) 0.027(2) Uani 1 1 d . . .
H10C H 0.1017 0.6499 0.2520 0.033 Uiso 1 1 calc R . .
H10D H 0.0591 0.5885 0.3143 0.033 Uiso 1 1 calc R . .
C104 C 0.2246(7) 0.6163(5) 0.2999(3) 0.026(2) Uani 1 1 d . . .
H10I H 0.2536 0.5846 0.2800 0.031 Uiso 1 1 calc R . .
H10J H 0.2714 0.6608 0.2819 0.031 Uiso 1 1 calc R . .
C105 C 0.3411(7) 0.5610(5) 0.3663(3) 0.029(2) Uani 1 1 d . . .
H10E H 0.3947 0.6020 0.3454 0.035 Uiso 1 1 calc R . .
H10F H 0.3613 0.5247 0.3499 0.035 Uiso 1 1 calc R . .
C106 C 0.3454(7) 0.5305(5) 0.4300(3) 0.027(2) Uani 1 1 d . . .
H10K H 0.2868 0.4922 0.4505 0.033 Uiso 1 1 calc R . .
H10L H 0.4187 0.5091 0.4354 0.033 Uiso 1 1 calc R . .
C107 C -0.0691(8) 0.8181(5) 0.3922(4) 0.038(2) Uani 1 1 d . . .
H10O H -0.0876 0.8104 0.4336 0.045 Uiso 1 1 calc R . .
H10P H -0.1248 0.8499 0.3725 0.045 Uiso 1 1 calc R . .
C108 C 0.0473(7) 0.8546(5) 0.3665(4) 0.035(2) Uani 1 1 d . . .
H10Q H 0.0709 0.8576 0.3264 0.042 Uiso 1 1 calc R . .
H10R H 0.0457 0.9033 0.3657 0.042 Uiso 1 1 calc R . .
C109 C 0.2338(7) 0.8461(5) 0.3764(4) 0.027(2) Uani 1 1 d . . .
H10A H 0.2337 0.8963 0.3720 0.032 Uiso 1 1 calc R . .
H10B H 0.2575 0.8449 0.3376 0.032 Uiso 1 1 calc R . .
C110 C 0.3153(7) 0.8059(4) 0.4152(4) 0.028(2) Uani 1 1 d . . .
H11A H 0.3896 0.8310 0.4006 0.033 Uiso 1 1 calc R . .
H11B H 0.2882 0.8033 0.4549 0.033 Uiso 1 1 calc R . .
C111 C 0.4094(7) 0.7002(5) 0.4459(3) 0.026(2) Uani 1 1 d . . .
H11C H 0.3863 0.6900 0.4876 0.031 Uiso 1 1 calc R . .
H11D H 0.4796 0.7298 0.4313 0.031 Uiso 1 1 calc R . .
C112 C 0.4284(7) 0.6309(5) 0.4371(4) 0.027(2) Uani 1 1 d . . .
H11K H 0.4559 0.6422 0.3955 0.033 Uiso 1 1 calc R . .
H11L H 0.4876 0.6054 0.4581 0.033 Uiso 1 1 calc R . .
C113 C -0.1796(7) 0.7090(5) 0.4240(3) 0.030(2) Uani 1 1 d . . .
H11I H -0.1948 0.6708 0.4115 0.036 Uiso 1 1 calc R . .
H11J H -0.2433 0.7409 0.4187 0.036 Uiso 1 1 calc R . .
C114 C -0.1733(7) 0.6767(5) 0.4868(4) 0.034(2) Uani 1 1 d . . .
H11Q H -0.1555 0.7141 0.4996 0.041 Uiso 1 1 calc R . .
H11R H -0.2465 0.6537 0.5097 0.041 Uiso 1 1 calc R . .
C115 C -0.0804(7) 0.5954(4) 0.5549(3) 0.0236(11) Uani 1 1 d . . .
H11M H -0.1541 0.5756 0.5793 0.028 Uiso 1 1 calc R . .
H11N H -0.0550 0.6321 0.5666 0.028 Uiso 1 1 calc R . .
C116 C 0.0025(7) 0.5371(5) 0.5641(3) 0.027(2) Uani 1 1 d . . .
H11O H 0.0051 0.5132 0.6058 0.032 Uiso 1 1 calc R . .
H11P H -0.0207 0.5014 0.5508 0.032 Uiso 1 1 calc R . .
C117 C 0.1912(7) 0.5143(5) 0.5444(3) 0.029(2) Uani 1 1 d . . .
H11G H 0.1794 0.4803 0.5270 0.035 Uiso 1 1 calc R . .
H11H H 0.1833 0.4878 0.5867 0.035 Uiso 1 1 calc R . .
C118 C 0.3070(7) 0.5486(5) 0.5198(3) 0.026(2) Uani 1 1 d . . .
H11E H 0.3168 0.5838 0.5364 0.031 Uiso 1 1 calc R . .
H11F H 0.3628 0.5119 0.5316 0.031 Uiso 1 1 calc R . .
K2 K 0.64289(13) 0.16494(9) 0.41635(6) 0.0161(4) Uani 1 1 d . . .
O21 O 0.8378(4) 0.2402(3) 0.4075(2) 0.0231(13) Uani 1 1 d . . .
O22 O 0.6332(4) 0.3124(3) 0.3970(2) 0.0217(12) Uani 1 1 d . . .
O23 O 0.6291(4) 0.0653(3) 0.5292(2) 0.0225(13) Uani 1 1 d . . .
O24 O 0.4254(4) 0.1190(3) 0.4941(2) 0.0229(13) Uani 1 1 d . . .
O25 O 0.7424(5) 0.0796(3) 0.3575(2) 0.0249(13) Uani 1 1 d . . .
O26 O 0.5762(4) 0.1777(3) 0.3144(2) 0.0211(12) Uani 1 1 d . . .
N21 N 0.8484(6) 0.0870(4) 0.4498(3) 0.0244(16) Uani 1 1 d . . .
N22 N 0.4335(5) 0.2429(4) 0.3862(3) 0.0227(16) Uani 1 1 d . . .
C201 C 0.9446(7) 0.1350(5) 0.4288(4) 0.035(2) Uani 1 1 d . . .
H20Q H 0.9700 0.1457 0.3871 0.042 Uiso 1 1 calc R . .
H20R H 1.0057 0.1109 0.4489 0.042 Uiso 1 1 calc R . .
C202 C 0.9253(7) 0.2042(5) 0.4367(4) 0.033(2) Uani 1 1 d . . .
H20M H 0.9043 0.1947 0.4783 0.039 Uiso 1 1 calc R . .
H20N H 0.9949 0.2344 0.4208 0.039 Uiso 1 1 calc R . .
C203 C 0.8275(7) 0.3089(4) 0.4077(4) 0.0238(19) Uani 1 1 d . . .
H20A H 0.9006 0.3353 0.3917 0.029 Uiso 1 1 calc R . .
H20B H 0.8032 0.3058 0.4478 0.029 Uiso 1 1 calc R . .
C204 C 0.7413(7) 0.3478(4) 0.3710(3) 0.0233(19) Uani 1 1 d . . .
H20C H 0.7378 0.3974 0.3681 0.028 Uiso 1 1 calc R . .
H20D H 0.7638 0.3486 0.3316 0.028 Uiso 1 1 calc R . .
C205 C 0.5528(7) 0.3512(5) 0.3651(4) 0.032(2) Uani 1 1 d . . .
H20O H 0.5741 0.3564 0.3244 0.038 Uiso 1 1 calc R . .
H20P H 0.5482 0.3991 0.3659 0.038 Uiso 1 1 calc R . .
C206 C 0.4410(8) 0.3115(5) 0.3920(4) 0.036(2) Uani 1 1 d . . .
H20I H 0.4249 0.3028 0.4335 0.044 Uiso 1 1 calc R . .
H20J H 0.3823 0.3420 0.3739 0.044 Uiso 1 1 calc R . .
C207 C 0.8272(7) 0.0520(5) 0.5136(3) 0.031(2) Uani 1 1 d . . .
H20E H 0.8353 0.0882 0.5293 0.037 Uiso 1 1 calc R . .
H20F H 0.8856 0.0171 0.5251 0.037 Uiso 1 1 calc R . .
C208 C 0.7160(8) 0.0150(5) 0.5405(3) 0.035(2) Uani 1 1 d . . .
H20K H 0.7059 -0.0209 0.5247 0.041 Uiso 1 1 calc R . .
H20L H 0.7116 -0.0097 0.5827 0.041 Uiso 1 1 calc R . .
C209 C 0.5231(7) 0.0326(5) 0.5611(3) 0.029(2) Uani 1 1 d . . .
H20G H 0.5268 0.0087 0.6026 0.035 Uiso 1 1 calc R . .
H20H H 0.5026 -0.0036 0.5476 0.035 Uiso 1 1 calc R . .
C210 C 0.4360(7) 0.0879(5) 0.5531(3) 0.026(2) Uani 1 1 d . . .
H21G H 0.3633 0.0659 0.5774 0.032 Uiso 1 1 calc R . .
H21H H 0.4580 0.1250 0.5653 0.032 Uiso 1 1 calc R . .
C211 C 0.3417(7) 0.1689(5) 0.4867(4) 0.034(2) Uani 1 1 d . . .
H21Q H 0.3599 0.2060 0.4998 0.041 Uiso 1 1 calc R . .
H21R H 0.2690 0.1455 0.5099 0.041 Uiso 1 1 calc R . .
C212 C 0.3343(7) 0.2023(5) 0.4228(3) 0.028(2) Uani 1 1 d . . .
H21E H 0.3197 0.1643 0.4100 0.033 Uiso 1 1 calc R . .
H21F H 0.2699 0.2337 0.4180 0.033 Uiso 1 1 calc R . .
C213 C 0.8625(8) 0.0303(5) 0.4258(4) 0.034(2) Uani 1 1 d . . .
H21C H 0.8042 -0.0079 0.4479 0.041 Uiso 1 1 calc R . .
H21D H 0.9363 0.0093 0.4304 0.041 Uiso 1 1 calc R . .
C214 C 0.8539(7) 0.0597(5) 0.3628(4) 0.033(2) Uani 1 1 d . . .
H21I H 0.9058 0.1015 0.3411 0.040 Uiso 1 1 calc R . .
H21J H 0.8747 0.0235 0.3465 0.040 Uiso 1 1 calc R . .
C215 C 0.7316(7) 0.1096(5) 0.2978(3) 0.027(2) Uani 1 1 d . . .
H21O H 0.7586 0.0760 0.2795 0.032 Uiso 1 1 calc R . .
H21P H 0.7781 0.1541 0.2773 0.032 Uiso 1 1 calc R . .
C216 C 0.6142(7) 0.1245(4) 0.2931(3) 0.0223(19) Uani 1 1 d . . .
H21A H 0.6065 0.1407 0.2521 0.027 Uiso 1 1 calc R . .
H21B H 0.5673 0.0805 0.3154 0.027 Uiso 1 1 calc R . .
C217 C 0.4613(7) 0.1916(5) 0.3110(4) 0.030(2) Uani 1 1 d . . .
H21K H 0.4135 0.1500 0.3387 0.036 Uiso 1 1 calc R . .
H21L H 0.4494 0.2005 0.2717 0.036 Uiso 1 1 calc R . .
C218 C 0.4300(7) 0.2556(5) 0.3249(3) 0.026(2) Uani 1 1 d . . .
H21M H 0.4820 0.2959 0.2989 0.031 Uiso 1 1 calc R . .
H21N H 0.3537 0.2688 0.3176 0.031 Uiso 1 1 calc R . .
K3 K 0.24088(13) 0.90902(8) 0.01030(6) 0.0125(3) Uani 1 1 d . . .
O31 O 0.3427(4) 0.9839(3) 0.0626(2) 0.0162(11) Uani 1 1 d . . .
O32 O 0.3055(4) 1.0527(3) -0.0524(2) 0.0156(9) Uani 1 1 d . . .
O33 O 0.0337(4) 0.8678(3) 0.0902(2) 0.0178(12) Uani 1 1 d . . .
O34 O 0.0427(4) 0.9049(3) -0.0300(2) 0.0168(10) Uani 1 1 d . . .
O35 O 0.3512(4) 0.7807(3) 0.0563(2) 0.0205(12) Uani 1 1 d . . .
O36 O 0.3759(4) 0.8563(3) -0.0632(2) 0.0192(12) Uani 1 1 d . . .
N31 N 0.2414(5) 0.8452(3) 0.1373(2) 0.0176(14) Uani 1 1 d . . .
N32 N 0.2395(5) 0.9744(3) -0.1175(2) 0.0144(14) Uani 1 1 d . . .
C301 C 0.3170(7) 0.8853(5) 0.1530(3) 0.025(2) Uani 1 1 d . . .
H30I H 0.3946 0.8717 0.1434 0.030 Uiso 1 1 calc R . .
H30J H 0.2987 0.8722 0.1953 0.030 Uiso 1 1 calc R . .
C302 C 0.3105(7) 0.9638(5) 0.1230(3) 0.026(2) Uani 1 1 d . . .
H30K H 0.2332 0.9780 0.1322 0.031 Uiso 1 1 calc R . .
H30L H 0.3606 0.9881 0.1366 0.031 Uiso 1 1 calc R . .
C303 C 0.3481(7) 1.0601(4) 0.0327(3) 0.0203(18) Uani 1 1 d . . .
H30G H 0.4012 1.0812 0.0471 0.024 Uiso 1 1 calc R . .
H30H H 0.2735 1.0790 0.0402 0.024 Uiso 1 1 calc R . .
C304 C 0.3852(6) 1.0799(4) -0.0306(3) 0.0156(9) Uani 1 1 d . . .
H30C H 0.3927 1.1321 -0.0507 0.019 Uiso 1 1 calc R . .
H30D H 0.4591 1.0602 -0.0381 0.019 Uiso 1 1 calc R . .
C305 C 0.3347(6) 1.0775(4) -0.1135(3) 0.0186(17) Uani 1 1 d . . .
H30A H 0.4085 1.0598 -0.1245 0.022 Uiso 1 1 calc R . .
H30B H 0.3404 1.1300 -0.1304 0.022 Uiso 1 1 calc R . .
C306 C 0.2476(6) 1.0522(4) -0.1366(3) 0.0197(18) Uani 1 1 d . . .
H30M H 0.1740 1.0689 -0.1242 0.024 Uiso 1 1 calc R . .
H30N H 0.2653 1.0738 -0.1793 0.024 Uiso 1 1 calc R . .
C307 C 0.1252(6) 0.8445(5) 0.1693(3) 0.025(2) Uani 1 1 d . . .
H30Q H 0.1216 0.8131 0.2104 0.030 Uiso 1 1 calc R . .
H30R H 0.1093 0.8930 0.1674 0.030 Uiso 1 1 calc R . .
C308 C 0.0356(7) 0.8204(5) 0.1476(3) 0.028(2) Uani 1 1 d . . .
H30O H 0.0500 0.7720 0.1488 0.033 Uiso 1 1 calc R . .
H30P H -0.0378 0.8189 0.1724 0.033 Uiso 1 1 calc R . .
C309 C -0.0507(6) 0.8448(4) 0.0682(3) 0.0156(17) Uani 1 1 d . . .
H30E H -0.1236 0.8385 0.0946 0.019 Uiso 1 1 calc R . .
H30F H -0.0314 0.7987 0.0656 0.019 Uiso 1 1 calc R . .
C310 C -0.0589(6) 0.8987(4) 0.0100(3) 0.0168(10) Uani 1 1 d . . .
H31A H -0.1213 0.8849 -0.0038 0.020 Uiso 1 1 calc R . .
H31B H -0.0750 0.9452 0.0125 0.020 Uiso 1 1 calc R . .
C311 C 0.0317(6) 0.9537(4) -0.0864(3) 0.0205(18) Uani 1 1 d . . .
H31C H 0.0205 1.0018 -0.0865 0.025 Uiso 1 1 calc R . .
H31D H -0.0345 0.9396 -0.0975 0.025 Uiso 1 1 calc R . .
C312 C 0.1348(6) 0.9546(4) -0.1292(3) 0.0227(19) Uani 1 1 d . . .
H31Q H 0.1419 0.9069 -0.1303 0.027 Uiso 1 1 calc R . .
H31R H 0.1250 0.9882 -0.1680 0.027 Uiso 1 1 calc R . .
C313 C 0.2776(7) 0.7709(5) 0.1526(3) 0.029(2) Uani 1 1 d . . .
H31I H 0.2153 0.7413 0.1525 0.035 Uiso 1 1 calc R . .
H31J H 0.2930 0.7525 0.1924 0.035 Uiso 1 1 calc R . .
C314 C 0.3795(7) 0.7629(4) 0.1128(3) 0.0242(19) Uani 1 1 d . . .
H31O H 0.4412 0.7950 0.1099 0.029 Uiso 1 1 calc R . .
H31P H 0.4042 0.7136 0.1278 0.029 Uiso 1 1 calc R . .
C315 C 0.4474(7) 0.7749(4) 0.0165(3) 0.0216(18) Uani 1 1 d . . .
H31E H 0.4786 0.7274 0.0327 0.026 Uiso 1 1 calc R . .
H31F H 0.5058 0.8110 0.0102 0.026 Uiso 1 1 calc R . .
C316 C 0.4143(7) 0.7858(4) -0.0394(3) 0.025(2) Uani 1 1 d . . .
H31M H 0.4791 0.7793 -0.0664 0.031 Uiso 1 1 calc R . .
H31N H 0.3541 0.7509 -0.0331 0.031 Uiso 1 1 calc R . .
C317 C 0.3536(7) 0.8727(4) -0.1205(3) 0.0220(19) Uani 1 1 d . . .
H31K H 0.2860 0.8455 -0.1180 0.026 Uiso 1 1 calc R . .
H31L H 0.4174 0.8593 -0.1440 0.026 Uiso 1 1 calc R . .
C318 C 0.3364(6) 0.9502(4) -0.1482(3) 0.0198(18) Uani 1 1 d . . .
H31G H 0.4046 0.9766 -0.1503 0.024 Uiso 1 1 calc R . .
H31H H 0.3260 0.9618 -0.1883 0.024 Uiso 1 1 calc R . .
K4 K 0.73792(13) 0.41083(8) 0.02568(6) 0.0138(4) Uani 1 1 d . . .
O41 O 0.8192(4) 0.5470(3) -0.0534(2) 0.0233(10) Uani 1 1 d . . .
O42 O 0.8390(4) 0.5027(3) 0.0631(2) 0.0259(11) Uani 1 1 d . . .
O43 O 0.5564(4) 0.3948(3) -0.0203(2) 0.0190(10) Uani 1 1 d . . .
O44 O 0.5100(4) 0.3984(3) 0.0910(2) 0.0182(12) Uani 1 1 d . . .
O45 O 0.8922(4) 0.3340(3) -0.0205(2) 0.0195(12) Uani 1 1 d . . .
O46 O 0.8149(4) 0.2827(3) 0.0987(2) 0.0215(13) Uani 1 1 d . . .
N41 N 0.7721(5) 0.4437(3) -0.0993(2) 0.0197(15) Uani 1 1 d . . .
N42 N 0.7031(5) 0.3778(4) 0.1494(3) 0.0234(16) Uani 1 1 d . . .
C401 C 0.7766(7) 0.5202(4) -0.1303(3) 0.026(2) Uani 1 1 d . . .
H40Q H 0.7002 0.5375 -0.1246 0.032 Uiso 1 1 calc R . .
H40R H 0.8006 0.5312 -0.1721 0.032 Uiso 1 1 calc R . .
C402 C 0.8546(7) 0.5608(4) -0.1125(3) 0.0250(19) Uani 1 1 d . . .
H40I H 0.9322 0.5457 -0.1194 0.030 Uiso 1 1 calc R . .
H40J H 0.8531 0.6123 -0.1357 0.030 Uiso 1 1 calc R . .
C403 C 0.8947(6) 0.5823(4) -0.0356(3) 0.0233(10) Uani 1 1 d . . .
H40G H 0.9027 0.6332 -0.0614 0.028 Uiso 1 1 calc R . .
H40H H 0.9693 0.5617 -0.0384 0.028 Uiso 1 1 calc R . .
C404 C 0.8520(7) 0.5746(5) 0.0252(4) 0.0259(11) Uani 1 1 d . . .
H40C H 0.9050 0.5991 0.0371 0.031 Uiso 1 1 calc R . .
H40D H 0.7791 0.5973 0.0274 0.031 Uiso 1 1 calc R . .
C405 C 0.7995(7) 0.4949(5) 0.1216(4) 0.036(2) Uani 1 1 d . . .
H40M H 0.7272 0.5181 0.1244 0.043 Uiso 1 1 calc R . .
H40N H 0.8537 0.5186 0.1335 0.043 Uiso 1 1 calc R . .
C406 C 0.7848(7) 0.4187(5) 0.1610(4) 0.035(2) Uani 1 1 d . . .
H40K H 0.8580 0.3965 0.1585 0.042 Uiso 1 1 calc R . .
H40L H 0.7615 0.4155 0.2011 0.042 Uiso 1 1 calc R . .
C407 C 0.6789(7) 0.4104(4) -0.1093(3) 0.0233(19) Uani 1 1 d . . .
H40O H 0.6883 0.3586 -0.0946 0.028 Uiso 1 1 calc R . .
H40P H 0.6818 0.4276 -0.1515 0.028 Uiso 1 1 calc R . .
C408 C 0.5658(7) 0.4244(4) -0.0815(3) 0.0239(19) Uani 1 1 d . . .
H40E H 0.5555 0.4761 -0.0952 0.029 Uiso 1 1 calc R . .
H40F H 0.5070 0.4029 -0.0924 0.029 Uiso 1 1 calc R . .
C409 C 0.4451(6) 0.4011(4) 0.0085(3) 0.0190(10) Uani 1 1 d . . .
H40A H 0.3896 0.3797 -0.0045 0.023 Uiso 1 1 calc R . .
H40B H 0.4290 0.4518 -0.0016 0.023 Uiso 1 1 calc R . .
C410 C 0.4362(6) 0.3648(4) 0.0715(3) 0.0208(18) Uani 1 1 d . . .
H41A H 0.3584 0.3660 0.0910 0.025 Uiso 1 1 calc R . .
H41B H 0.4552 0.3145 0.0814 0.025 Uiso 1 1 calc R . .
C411 C 0.4970(7) 0.3700(5) 0.1523(3) 0.026(2) Uani 1 1 d . . .
H41I H 0.4985 0.3176 0.1672 0.031 Uiso 1 1 calc R . .
H41J H 0.4239 0.3830 0.1692 0.031 Uiso 1 1 calc R . .
C412 C 0.5885(6) 0.3982(5) 0.1696(3) 0.027(2) Uani 1 1 d . . .
H41O H 0.5746 0.3808 0.2123 0.033 Uiso 1 1 calc R . .
H41P H 0.5864 0.4505 0.1541 0.033 Uiso 1 1 calc R . .
C413 C 0.8779(7) 0.4150(5) -0.1168(3) 0.029(2) Uani 1 1 d . . .
H41M H 0.9402 0.4449 -0.1172 0.035 Uiso 1 1 calc R . .
H41N H 0.8823 0.4181 -0.1567 0.035 Uiso 1 1 calc R . .
C414 C 0.8938(7) 0.3382(4) -0.0780(3) 0.028(2) Uani 1 1 d . . .
H41E H 0.8331 0.3072 -0.0777 0.034 Uiso 1 1 calc R . .
H41F H 0.9660 0.3221 -0.0928 0.034 Uiso 1 1 calc R . .
C415 C 0.9104(7) 0.2631(4) 0.0163(3) 0.0233(19) Uani 1 1 d . . .
H41C H 0.9808 0.2468 -0.0004 0.028 Uiso 1 1 calc R . .
H41D H 0.8483 0.2312 0.0194 0.028 Uiso 1 1 calc R . .
C416 C 0.9174(6) 0.2596(4) 0.0746(3) 0.0216(18) Uani 1 1 d . . .
H41G H 0.9304 0.2104 0.1000 0.026 Uiso 1 1 calc R . .
H41H H 0.9809 0.2904 0.0718 0.026 Uiso 1 1 calc R . .
C417 C 0.8159(8) 0.2728(5) 0.1564(3) 0.041(3) Uani 1 1 d . . .
H41K H 0.8835 0.2971 0.1578 0.049 Uiso 1 1 calc R . .
H41L H 0.8192 0.2216 0.1800 0.049 Uiso 1 1 calc R . .
C418 C 0.7139(8) 0.3015(5) 0.1813(3) 0.035(2) Uani 1 1 d . . .
H41Q H 0.6468 0.2756 0.1814 0.042 Uiso 1 1 calc R . .
H41R H 0.7166 0.2927 0.2219 0.042 Uiso 1 1 calc R . .
N1S N 0.4228(6) 0.0459(4) 0.6908(3) 0.0294(17) Uani 1 1 d . . .
C1S C 0.3689(7) 0.1044(5) 0.6881(4) 0.029(2) Uani 1 1 d . . .
H1S H 0.3034 0.1133 0.6716 0.035 Uiso 1 1 calc R . .
C2S C 0.4020(7) 0.1532(5) 0.7077(4) 0.030(2) Uani 1 1 d . . .
H2S H 0.3616 0.1948 0.7041 0.036 Uiso 1 1 calc R . .
C3S C 0.4966(7) 0.1393(5) 0.7329(4) 0.029(2) Uani 1 1 d . . .
H3S H 0.5232 0.1714 0.7467 0.035 Uiso 1 1 calc R . .
C4S C 0.5505(7) 0.0781(4) 0.7373(3) 0.0227(19) Uani 1 1 d . . .
H4S H 0.6144 0.0667 0.7550 0.027 Uiso 1 1 calc R . .
C5S C 0.5118(7) 0.0329(4) 0.7159(3) 0.0200(18) Uani 1 1 d . . .
H5S H 0.5503 -0.0093 0.7194 0.024 Uiso 1 1 calc R . .
N1T N 0.1570(9) 0.4021(7) 0.3016(4) 0.080(4) Uani 1 1 d . . .
C1T C 0.1131(9) 0.3483(5) 0.2872(4) 0.041(3) Uani 1 1 d . . .
H1T H 0.1482 0.3045 0.2929 0.049 Uiso 1 1 calc R . .
C2T C 0.0172(9) 0.3646(5) 0.2649(4) 0.038(2) Uani 1 1 d . . .
H2T H -0.0148 0.3323 0.2530 0.046 Uiso 1 1 calc R . .
C3T C -0.0320(7) 0.4262(5) 0.2597(3) 0.028(2) Uani 1 1 d . . .
H3T H -0.0992 0.4375 0.2449 0.033 Uiso 1 1 calc R . .
C4T C 0.0171(8) 0.4727(5) 0.2763(3) 0.030(2) Uani 1 1 d . . .
H4T H -0.0177 0.5162 0.2723 0.035 Uiso 1 1 calc R . .
C5T C 0.1069(8) 0.4601(5) 0.2970(4) 0.028(2) Uani 1 1 d . . .
H5T H 0.1366 0.4932 0.3088 0.033 Uiso 1 1 calc R . .
Tl1 Tl 0.70400(3) 0.69977(2) 0.105535(15) 0.04264(15) Uani 1 1 d . . .
P11 P 0.7082(2) 0.55079(12) 0.23817(9) 0.0294(6) Uani 1 1 d . . .
P12 P 0.83402(17) 0.63857(13) 0.19173(9) 0.0257(5) Uani 1 1 d . . .
P13 P 0.56001(19) 0.60073(13) 0.20500(10) 0.0287(5) Uani 1 1 d . . .
P14 P 0.6777(2) 0.55158(12) 0.32335(9) 0.0302(6) Uani 1 1 d . . .
P15 P 0.74772(18) 0.72045(11) 0.21418(9) 0.0225(5) Uani 1 1 d . . .
P16 P 0.55997(18) 0.69430(12) 0.22413(9) 0.0251(5) Uani 1 1 d . . .
P17 P 0.64469(18) 0.66123(11) 0.30095(8) 0.0203(5) Uani 1 1 d . . .
Tl2 Tl 0.20953(3) 0.19986(2) 0.098031(16) 0.04464(15) Uani 1 1 d . . .
P21 P 0.1944(2) 0.04821(13) 0.23100(10) 0.0378(7) Uani 1 1 d . . .
P22 P 0.3332(2) 0.1244(2) 0.18211(11) 0.0589(10) Uani 1 1 d . . .
P23 P 0.05524(19) 0.11168(14) 0.19942(10) 0.0326(6) Uani 1 1 d . . .
P24 P 0.1797(2) 0.04948(12) 0.31582(9) 0.0310(6) Uani 1 1 d . . .
P25 P 0.2758(3) 0.21230(16) 0.20494(10) 0.0533(8) Uani 1 1 d . . .
P26 P 0.0821(2) 0.20300(13) 0.21727(10) 0.0343(6) Uani 1 1 d . . .
P27 P 0.1709(2) 0.16049(12) 0.29284(9) 0.0298(6) Uani 1 1 d . . .

loop_
_atom_site_aniso_label
_atom_site_aniso_U_11
_atom_site_aniso_U_22
_atom_site_aniso_U_33
_atom_site_aniso_U_23
_atom_site_aniso_U_13
_atom_site_aniso_U_12
K1 0.0175(9) 0.0152(9) 0.0151(8) -0.0043(7) -0.0006(7) -0.0040(8)
O11 0.013(3) 0.023(3) 0.023(3) -0.008(2) -0.010(2) -0.003(2)
O12 0.027(3) 0.023(3) 0.010(2) -0.006(2) 0.002(2) 0.001(3)
O13 0.020(3) 0.015(3) 0.031(3) -0.004(3) 0.001(3) -0.003(3)
O14 0.017(3) 0.023(3) 0.031(3) -0.015(3) -0.004(2) -0.002(3)
O15 0.018(3) 0.031(4) 0.017(3) -0.008(3) 0.003(2) 0.002(3)
O16 0.023(3) 0.027(3) 0.014(2) -0.004(2) 0.004(2) -0.006(2)
N11 0.018(4) 0.028(4) 0.024(4) -0.006(3) -0.001(3) -0.001(3)
N12 0.020(4) 0.022(4) 0.008(3) -0.002(3) 0.002(3) 0.001(3)
C101 0.025(5) 0.038(6) 0.023(4) -0.006(4) -0.007(4) 0.001(4)
C102 0.020(5) 0.051(6) 0.022(4) -0.015(4) -0.008(4) -0.007(4)
C103 0.040(5) 0.033(5) 0.012(4) -0.012(4) -0.004(4) -0.007(4)
C104 0.035(5) 0.028(5) 0.009(4) -0.003(3) -0.001(4) 0.005(4)
C105 0.024(5) 0.039(6) 0.029(5) -0.019(4) -0.006(4) 0.008(4)
C106 0.034(5) 0.030(5) 0.024(4) -0.013(4) -0.016(4) 0.011(4)
C107 0.030(6) 0.029(6) 0.054(6) -0.015(5) -0.009(5) 0.006(5)
C108 0.033(6) 0.022(5) 0.048(6) -0.007(4) -0.016(5) 0.006(4)
C109 0.022(5) 0.020(5) 0.035(5) -0.007(4) -0.004(4) -0.012(4)
C110 0.022(5) 0.020(5) 0.040(5) -0.012(4) -0.003(4) -0.008(4)
C111 0.014(4) 0.032(5) 0.025(4) -0.002(4) -0.006(4) -0.010(4)
C112 0.017(5) 0.035(6) 0.025(4) -0.007(4) -0.002(4) 0.002(4)
C113 0.017(5) 0.032(6) 0.031(5) -0.004(4) 0.001(4) 0.001(4)
C114 0.025(5) 0.035(6) 0.036(5) -0.015(4) 0.014(4) -0.014(5)
C115 0.023(3) 0.027(3) 0.014(2) -0.004(2) 0.004(2) -0.006(2)
C116 0.030(5) 0.027(5) 0.015(4) 0.000(4) 0.000(4) -0.010(4)
C117 0.039(6) 0.029(5) 0.014(4) -0.002(4) -0.008(4) -0.002(5)
C118 0.028(5) 0.027(5) 0.018(4) -0.003(4) -0.007(4) -0.001(4)
K2 0.0168(9) 0.0159(9) 0.0143(8) -0.0048(7) -0.0020(7) -0.0008(7)
O21 0.021(3) 0.021(3) 0.031(3) -0.011(3) -0.011(3) 0.000(3)
O22 0.019(3) 0.016(3) 0.024(3) -0.004(2) 0.002(2) -0.001(3)
O23 0.025(3) 0.018(3) 0.020(3) -0.002(2) -0.008(3) 0.001(3)
O24 0.020(3) 0.028(3) 0.019(3) -0.009(3) 0.002(2) -0.003(3)
O25 0.031(3) 0.028(4) 0.021(3) -0.014(3) -0.009(3) 0.009(3)
O26 0.020(3) 0.022(3) 0.023(3) -0.010(2) -0.006(2) -0.001(3)
N21 0.029(4) 0.025(4) 0.023(4) -0.014(3) -0.005(3) 0.006(4)
N22 0.019(4) 0.022(4) 0.024(4) -0.007(3) -0.004(3) 0.005(3)
C201 0.018(5) 0.048(7) 0.042(5) -0.022(5) -0.003(4) 0.009(5)
C202 0.025(5) 0.036(6) 0.038(5) -0.012(4) -0.008(4) -0.005(4)
C203 0.022(5) 0.017(5) 0.032(4) -0.009(4) -0.004(4) -0.006(4)
C204 0.028(5) 0.017(5) 0.023(4) -0.006(4) -0.004(4) -0.002(4)
C205 0.030(5) 0.021(5) 0.042(5) -0.010(4) -0.009(4) 0.003(4)
C206 0.035(6) 0.031(6) 0.049(6) -0.020(5) -0.017(5) 0.019(5)
C207 0.035(5) 0.033(6) 0.028(5) -0.010(4) -0.021(4) 0.014(5)
C208 0.046(6) 0.036(6) 0.017(4) -0.006(4) -0.003(4) -0.005(5)
C209 0.038(6) 0.027(5) 0.017(4) -0.006(4) 0.001(4) -0.011(5)
C210 0.028(5) 0.038(6) 0.015(4) -0.015(4) 0.003(4) -0.007(4)
C211 0.022(5) 0.041(6) 0.038(5) -0.019(5) 0.012(4) -0.009(5)
C212 0.022(5) 0.027(5) 0.032(5) -0.009(4) -0.007(4) 0.004(4)
C213 0.039(6) 0.027(5) 0.041(5) -0.017(4) -0.017(4) 0.023(5)
C214 0.030(5) 0.042(6) 0.035(5) -0.023(5) -0.006(4) 0.013(5)
C215 0.038(5) 0.024(5) 0.016(4) -0.008(4) -0.001(4) 0.004(4)
C216 0.033(5) 0.021(5) 0.016(4) -0.010(4) -0.007(4) -0.001(4)
C217 0.018(5) 0.044(6) 0.029(5) -0.014(4) -0.008(4) -0.003(4)
C218 0.027(5) 0.032(5) 0.021(4) -0.011(4) -0.010(4) 0.006(4)
K3 0.0110(8) 0.0115(9) 0.0134(7) -0.0040(7) -0.0003(6) -0.0017(7)
O31 0.020(3) 0.012(3) 0.017(3) -0.006(2) -0.004(2) 0.000(2)
O32 0.012(2) 0.013(2) 0.019(2) -0.0038(18) -0.0006(18) -0.0069(19)
O33 0.015(3) 0.018(3) 0.015(3) -0.001(2) 0.000(2) -0.007(2)
O34 0.007(2) 0.022(3) 0.020(2) -0.009(2) 0.0028(17) 0.0013(19)
O35 0.020(3) 0.018(3) 0.020(3) -0.003(2) -0.006(2) 0.005(3)
O36 0.027(3) 0.012(3) 0.018(3) -0.008(2) -0.001(2) 0.004(3)
N31 0.018(4) 0.014(4) 0.014(3) 0.001(3) -0.001(3) -0.010(3)
N32 0.016(3) 0.014(4) 0.014(3) -0.006(3) -0.002(3) -0.005(3)
C301 0.026(5) 0.038(6) 0.017(4) -0.012(4) -0.009(4) 0.001(4)
C302 0.027(5) 0.028(5) 0.023(4) -0.015(4) 0.004(4) -0.005(4)
C303 0.026(5) 0.015(5) 0.025(4) -0.008(4) -0.016(4) -0.003(4)
C304 0.012(2) 0.013(2) 0.019(2) -0.0038(18) -0.0006(18) -0.0069(19)
C305 0.023(4) 0.018(5) 0.012(4) -0.004(3) 0.003(3) -0.008(4)
C306 0.016(4) 0.023(5) 0.016(4) -0.002(3) -0.005(3) -0.006(4)
C307 0.019(5) 0.031(5) 0.016(4) -0.002(4) 0.007(3) -0.015(4)
C308 0.019(5) 0.031(5) 0.021(4) -0.003(4) 0.009(4) -0.007(4)
C309 0.012(4) 0.016(4) 0.017(4) -0.010(3) 0.008(3) -0.005(3)
C310 0.007(2) 0.022(3) 0.020(2) -0.009(2) 0.0028(17) 0.0013(19)
C311 0.021(4) 0.026(5) 0.013(4) -0.005(3) -0.006(3) 0.003(4)
C312 0.029(5) 0.021(5) 0.018(4) -0.009(4) 0.000(4) 0.001(4)
C313 0.034(5) 0.029(5) 0.014(4) 0.005(4) -0.010(4) -0.011(4)
C314 0.024(5) 0.017(5) 0.031(5) -0.004(4) -0.012(4) -0.001(4)
C315 0.023(5) 0.005(4) 0.033(5) -0.003(3) -0.008(4) 0.004(4)
C316 0.026(5) 0.024(5) 0.030(4) -0.018(4) -0.001(4) 0.010(4)
C317 0.015(4) 0.027(5) 0.027(4) -0.016(4) 0.003(4) -0.004(4)
C318 0.020(4) 0.027(5) 0.010(4) -0.006(3) 0.002(3) -0.007(4)
K4 0.0111(8) 0.0117(9) 0.0179(8) -0.0055(7) -0.0016(7) 0.0006(7)
O41 0.016(2) 0.018(3) 0.032(3) -0.006(2) 0.000(2) -0.008(2)
O42 0.016(2) 0.026(3) 0.042(3) -0.019(2) -0.006(2) -0.002(2)
O43 0.012(2) 0.018(3) 0.028(2) -0.011(2) -0.0031(19) 0.003(2)
O44 0.014(3) 0.014(3) 0.021(3) -0.003(2) 0.002(2) -0.010(2)
O45 0.024(3) 0.007(3) 0.022(3) -0.002(2) 0.001(2) 0.005(2)
O46 0.019(3) 0.024(3) 0.023(3) -0.010(3) -0.009(2) 0.007(3)
N41 0.025(4) 0.013(4) 0.016(3) -0.004(3) 0.005(3) 0.002(3)
N42 0.023(4) 0.024(4) 0.021(3) -0.007(3) -0.004(3) 0.004(3)
C401 0.035(5) 0.017(5) 0.024(4) -0.009(4) 0.004(4) -0.001(4)
C402 0.019(5) 0.016(5) 0.030(5) -0.005(4) 0.011(4) -0.009(4)
C403 0.016(2) 0.018(3) 0.032(3) -0.006(2) 0.000(2) -0.008(2)
C404 0.016(2) 0.026(3) 0.042(3) -0.019(2) -0.006(2) -0.002(2)
C405 0.024(5) 0.052(7) 0.046(6) -0.033(5) -0.003(4) -0.014(5)
C406 0.030(5) 0.055(7) 0.027(5) -0.022(5) -0.009(4) 0.000(5)
C407 0.031(5) 0.017(5) 0.022(4) -0.008(4) -0.007(4) -0.001(4)
C408 0.031(5) 0.020(5) 0.025(4) -0.009(4) -0.016(4) 0.002(4)
C409 0.012(2) 0.018(3) 0.028(2) -0.011(2) -0.0031(19) 0.003(2)
C410 0.010(4) 0.021(5) 0.037(5) -0.020(4) 0.003(4) -0.003(4)
C411 0.020(5) 0.023(5) 0.023(4) 0.001(4) -0.001(4) 0.003(4)
C412 0.021(5) 0.032(5) 0.016(4) 0.000(4) 0.005(4) 0.004(4)
C413 0.035(5) 0.023(5) 0.018(4) -0.002(4) 0.009(4) 0.000(4)
C414 0.031(5) 0.018(5) 0.027(4) -0.005(4) 0.006(4) 0.003(4)
C415 0.018(5) 0.016(5) 0.034(5) -0.012(4) 0.006(4) -0.002(4)
C416 0.016(4) 0.012(4) 0.037(5) -0.009(4) -0.009(4) 0.002(4)
C417 0.061(7) 0.034(6) 0.024(5) -0.005(4) -0.019(5) 0.026(5)
C418 0.047(6) 0.036(6) 0.012(4) -0.001(4) -0.003(4) 0.021(5)
N1S 0.034(4) 0.034(5) 0.028(4) -0.019(4) -0.011(3) 0.003(4)
C1S 0.024(5) 0.041(6) 0.029(5) -0.019(4) -0.011(4) 0.008(5)
C2S 0.033(5) 0.027(5) 0.030(5) -0.015(4) 0.003(4) 0.009(4)
C3S 0.037(5) 0.025(5) 0.031(5) -0.015(4) -0.007(4) -0.002(4)
C4S 0.022(5) 0.027(5) 0.019(4) -0.009(4) -0.003(4) -0.001(4)
C5S 0.031(5) 0.010(4) 0.013(4) 0.000(3) -0.001(4) 0.003(4)
N1T 0.075(8) 0.133(11) 0.047(6) -0.047(7) -0.013(5) -0.008(8)
C1T 0.065(7) 0.025(6) 0.019(4) 0.000(4) 0.002(5) 0.021(5)
C2T 0.055(7) 0.024(6) 0.032(5) -0.012(4) 0.008(5) -0.016(5)
C3T 0.032(5) 0.032(6) 0.020(4) -0.011(4) -0.003(4) -0.001(4)
C4T 0.045(6) 0.026(5) 0.019(4) -0.008(4) -0.008(4) -0.006(5)
C5T 0.040(6) 0.019(5) 0.038(5) -0.022(4) -0.018(5) 0.007(4)
Tl1 0.0484(3) 0.0471(3) 0.0310(2) -0.01227(19) -0.01144(18) 0.0058(2)
P11 0.0409(15) 0.0213(13) 0.0285(12) -0.0133(10) -0.0063(11) 0.0092(11)
P12 0.0169(12) 0.0347(14) 0.0223(11) -0.0105(10) 0.0021(9) 0.0050(11)
P13 0.0282(13) 0.0330(15) 0.0294(12) -0.0138(11) -0.0107(10) -0.0079(11)
P14 0.0452(15) 0.0223(13) 0.0200(11) -0.0046(10) -0.0078(11) 0.0041(12)
P15 0.0250(12) 0.0191(12) 0.0201(10) -0.0043(9) -0.0031(9) -0.0056(10)
P16 0.0187(12) 0.0264(13) 0.0294(12) -0.0096(10) -0.0073(10) 0.0096(10)
P17 0.0248(12) 0.0203(12) 0.0166(10) -0.0095(9) 0.0005(9) -0.0028(10)
Tl2 0.0459(3) 0.0516(3) 0.0333(2) -0.01219(19) -0.01085(19) 0.0085(2)
P21 0.0621(18) 0.0239(14) 0.0273(12) -0.0130(11) -0.0053(12) 0.0213(13)
P22 0.0186(14) 0.106(3) 0.0276(13) -0.0060(15) 0.0058(11) 0.0124(16)
P23 0.0254(13) 0.0433(16) 0.0379(13) -0.0223(12) -0.0111(11) -0.0053(12)
P24 0.0440(15) 0.0244(14) 0.0180(11) -0.0016(10) -0.0064(10) 0.0090(12)
P25 0.068(2) 0.0523(19) 0.0252(13) 0.0082(12) -0.0170(13) -0.0447(16)
P26 0.0415(15) 0.0307(15) 0.0410(14) -0.0199(12) -0.0231(12) 0.0222(12)
P27 0.0409(15) 0.0255(14) 0.0269(12) -0.0108(10) -0.0132(11) -0.0054(11)

loop_
_atom_type_symbol
_atom_type_description
_atom_type_scat_dispersion_real
_atom_type_scat_dispersion_imag
_atom_type_scat_source
C C 0.0033 0.0016 'International Tables Vol C Tables 4.2.6.8 and 6.1.1.4'
H H 0.0000 0.0000 'International Tables Vol C Tables 4.2.6.8 and 6.1.1.4'
K K 0.2009 0.2494 'International Tables Vol C Tables 4.2.6.8 and 6.1.1.4'
N N 0.0061 0.0033 'International Tables Vol C Tables 4.2.6.8 and 6.1.1.4'
O O 0.0106 0.0060 'International Tables Vol C Tables 4.2.6.8 and 6.1.1.4'
P P 0.1023 0.0942 'International Tables Vol C Tables 4.2.6.8 and 6.1.1.4'
Tl Tl -2.8358 9.6688 'International Tables Vol C Tables 4.2.6.8 and 6.1.1.4'

loop_
_geom_angle_atom_site_label_1
_geom_angle_atom_site_label_2
_geom_angle_atom_site_label_3
_geom_angle
_geom_angle_site_symmetry_1
_geom_angle_site_symmetry_3
_geom_angle_publ_flag
O14 K1 O11 118.17(16) . . ?
O14 K1 O16 97.52(16) . . ?
O11 K1 O16 140.05(17) . . ?
O14 K1 O12 97.12(16) . . ?
O11 K1 O12 61.44(15) . . ?
O16 K1 O12 98.95(16) . . ?
O14 K1 O13 60.86(15) . . ?
O11 K1 O13 95.74(16) . . ?
O16 K1 O13 118.32(16) . . ?
O12 K1 O13 137.72(16) . . ?
O14 K1 O15 136.53(15) . . ?
O11 K1 O15 99.19(15) . . ?
O16 K1 O15 59.44(15) . . ?
O12 K1 O15 121.13(16) . . ?
O13 K1 O15 96.05(16) . . ?
O14 K1 N12 59.98(17) . . ?
O11 K1 N12 120.93(15) . . ?
O16 K1 N12 60.95(16) . . ?
O12 K1 N12 60.64(15) . . ?
O13 K1 N12 119.81(17) . . ?
O15 K1 N12 119.64(16) . . ?
O14 K1 N11 120.78(18) . . ?
O11 K1 N11 60.74(16) . . ?
O16 K1 N11 116.96(17) . . ?
O12 K1 N11 120.68(16) . . ?
O13 K1 N11 60.58(17) . . ?
O15 K1 N11 58.36(17) . . ?
N12 K1 N11 177.89(18) . . ?
C102 O11 C103 110.9(6) . . ?
C102 O11 K1 116.1(4) . . ?
C103 O11 K1 115.2(4) . . ?
C105 O12 C104 109.7(6) . . ?
C105 O12 K1 117.9(4) . . ?
C104 O12 K1 110.2(4) . . ?
C108 O13 C109 109.2(6) . . ?
C108 O13 K1 115.6(5) . . ?
C109 O13 K1 109.1(4) . . ?
C110 O14 C111 111.0(6) . . ?
C110 O14 K1 117.8(4) . . ?
C111 O14 K1 121.4(5) . . ?
C114 O15 C115 111.7(6) . . ?
C114 O15 K1 117.9(5) . . ?
C115 O15 K1 111.2(4) . . ?
C116 O16 C117 110.1(6) . . ?
C116 O16 K1 119.2(4) . . ?
C117 O16 K1 117.8(4) . . ?
C113 N11 C107 110.9(7) . . ?
C113 N11 C101 109.1(6) . . ?
C107 N11 C101 109.8(7) . . ?
C113 N11 K1 110.8(5) . . ?
C107 N11 K1 108.2(5) . . ?
C101 N11 K1 108.0(4) . . ?
C112 N12 C118 110.0(6) . . ?
C112 N12 C106 109.6(6) . . ?
C118 N12 C106 110.2(6) . . ?
C112 N12 K1 110.4(5) . . ?
C118 N12 K1 108.6(4) . . ?
C106 N12 K1 108.0(4) . . ?
C102 C101 N11 112.1(7) . . ?
C102 C101 H10G 109.2 . . ?
N11 C101 H10G 109.2 . . ?
C102 C101 H10H 109.2 . . ?
N11 C101 H10H 109.2 . . ?
H10G C101 H10H 107.9 . . ?
O11 C102 C101 109.9(7) . . ?
O11 C102 H10M 109.7 . . ?
C101 C102 H10M 109.7 . . ?
O11 C102 H10N 109.7 . . ?
C101 C102 H10N 109.7 . . ?
H10M C102 H10N 108.2 . . ?
O11 C103 C104 110.5(6) . . ?
O11 C103 H10C 109.6 . . ?
C104 C103 H10C 109.6 . . ?
O11 C103 H10D 109.6 . . ?
C104 C103 H10D 109.6 . . ?
H10C C103 H10D 108.1 . . ?
O12 C104 C103 109.7(6) . . ?
O12 C104 H10I 109.7 . . ?
C103 C104 H10I 109.7 . . ?
O12 C104 H10J 109.7 . . ?
C103 C104 H10J 109.7 . . ?
H10I C104 H10J 108.2 . . ?
O12 C105 C106 108.0(6) . . ?
O12 C105 H10E 110.1 . . ?
C106 C105 H10E 110.1 . . ?
O12 C105 H10F 110.1 . . ?
C106 C105 H10F 110.1 . . ?
H10E C105 H10F 108.4 . . ?
N12 C106 C105 113.4(7) . . ?
N12 C106 H10K 108.9 . . ?
C105 C106 H10K 108.9 . . ?
N12 C106 H10L 108.9 . . ?
C105 C106 H10L 108.9 . . ?
H10K C106 H10L 107.7 . . ?
N11 C107 C108 113.3(7) . . ?
N11 C107 H10O 108.9 . . ?
C108 C107 H10O 108.9 . . ?
N11 C107 H10P 108.9 . . ?
C108 C107 H10P 108.9 . . ?
H10O C107 H10P 107.7 . . ?
O13 C108 C107 108.5(7) . . ?
O13 C108 H10Q 110.0 . . ?
C107 C108 H10Q 110.0 . . ?
O13 C108 H10R 110.0 . . ?
C107 C108 H10R 110.0 . . ?
H10Q C108 H10R 108.4 . . ?
O13 C109 C110 109.7(7) . . ?
O13 C109 H10A 109.7 . . ?
C110 C109 H10A 109.7 . . ?
O13 C109 H10B 109.7 . . ?
C110 C109 H10B 109.7 . . ?
H10A C109 H10B 108.2 . . ?
O14 C110 C109 108.9(6) . . ?
O14 C110 H11A 109.9 . . ?
C109 C110 H11A 109.9 . . ?
O14 C110 H11B 109.9 . . ?
C109 C110 H11B 109.9 . . ?
H11A C110 H11B 108.3 . . ?
O14 C111 C112 108.9(6) . . ?
O14 C111 H11C 109.9 . . ?
C112 C111 H11C 109.9 . . ?
O14 C111 H11D 109.9 . . ?
C112 C111 H11D 109.9 . . ?
H11C C111 H11D 108.3 . . ?
N12 C112 C111 114.0(6) . . ?
N12 C112 H11K 108.8 . . ?
C111 C112 H11K 108.8 . . ?
N12 C112 H11L 108.8 . . ?
C111 C112 H11L 108.8 . . ?
H11K C112 H11L 107.6 . . ?
N11 C113 C114 113.8(7) . . ?
N11 C113 H11I 108.8 . . ?
C114 C113 H11I 108.8 . . ?
N11 C113 H11J 108.8 . . ?
C114 C113 H11J 108.8 . . ?
H11I C113 H11J 107.7 . . ?
O15 C114 C113 109.8(7) . . ?
O15 C114 H11Q 109.7 . . ?
C113 C114 H11Q 109.7 . . ?
O15 C114 H11R 109.7 . . ?
C113 C114 H11R 109.7 . . ?
H11Q C114 H11R 108.2 . . ?
O15 C115 C116 110.3(6) . . ?
O15 C115 H11M 109.6 . . ?
C116 C115 H11M 109.6 . . ?
O15 C115 H11N 109.6 . . ?
C116 C115 H11N 109.6 . . ?
H11M C115 H11N 108.1 . . ?
O16 C116 C115 109.0(7) . . ?
O16 C116 H11O 109.9 . . ?
C115 C116 H11O 109.9 . . ?
O16 C116 H11P 109.9 . . ?
C115 C116 H11P 109.9 . . ?
H11O C116 H11P 108.3 . . ?
O16 C117 C118 109.8(7) . . ?
O16 C117 H11G 109.7 . . ?
C118 C117 H11G 109.7 . . ?
O16 C117 H11H 109.7 . . ?
C118 C117 H11H 109.7 . . ?
H11G C117 H11H 108.2 . . ?
N12 C118 C117 113.2(6) . . ?
N12 C118 H11E 108.9 . . ?
C117 C118 H11E 108.9 . . ?
N12 C118 H11F 108.9 . . ?
C117 C118 H11F 108.9 . . ?
H11E C118 H11F 107.8 . . ?
O23 K2 O26 138.82(17) . . ?
O23 K2 O21 98.69(16) . . ?
O26 K2 O21 118.04(16) . . ?
O23 K2 O25 98.28(16) . . ?
O26 K2 O25 61.07(15) . . ?
O21 K2 O25 97.49(16) . . ?
O23 K2 O22 118.66(15) . . ?
O26 K2 O22 96.54(15) . . ?
O21 K2 O22 60.42(15) . . ?
O25 K2 O22 138.28(16) . . ?
O23 K2 O24 59.27(15) . . ?
O26 K2 O24 97.97(15) . . ?
O21 K2 O24 138.31(15) . . ?
O25 K2 O24 119.13(17) . . ?
O22 K2 O24 97.33(15) . . ?
O23 K2 N21 61.63(17) . . ?
O26 K2 N21 120.50(16) . . ?
O21 K2 N21 59.89(18) . . ?
O25 K2 N21 60.72(16) . . ?
O22 K2 N21 119.23(18) . . ?
O24 K2 N21 120.02(18) . . ?
O23 K2 N22 116.90(17) . . ?
O26 K2 N22 61.03(16) . . ?
O21 K2 N22 120.22(18) . . ?
O25 K2 N22 120.64(16) . . ?
O22 K2 N22 60.56(17) . . ?
O24 K2 N22 58.67(17) . . ?
N21 K2 N22 178.36(17) . . ?
C203 O21 C202 110.8(6) . . ?
C203 O21 K2 118.3(4) . . ?
C202 O21 K2 120.3(5) . . ?
C205 O22 C204 109.5(6) . . ?
C205 O22 K2 116.4(5) . . ?
C204 O22 K2 110.9(4) . . ?
C209 O23 C208 110.9(6) . . ?
C209 O23 K2 118.9(4) . . ?
C208 O23 K2 117.6(4) . . ?
C211 O24 C210 110.0(6) . . ?
C211 O24 K2 117.1(5) . . ?
C210 O24 K2 112.1(4) . . ?
C214 O25 C215 110.5(6) . . ?
C214 O25 K2 117.4(4) . . ?
C215 O25 K2 111.3(4) . . ?
C216 O26 C217 111.2(6) . . ?
C216 O26 K2 115.6(4) . . ?
C217 O26 K2 117.0(4) . . ?
C201 N21 C207 111.1(6) . . ?
C201 N21 C213 111.7(7) . . ?
C207 N21 C213 108.2(7) . . ?
C201 N21 K2 110.7(5) . . ?
C207 N21 K2 107.2(4) . . ?
C213 N21 K2 107.8(4) . . ?
C212 N22 C206 110.8(7) . . ?
C212 N22 C218 108.8(6) . . ?
C206 N22 C218 109.7(7) . . ?
C212 N22 K2 111.6(5) . . ?
C206 N22 K2 107.7(5) . . ?
C218 N22 K2 108.1(4) . . ?
N21 C201 C202 114.7(7) . . ?
N21 C201 H20Q 108.6 . . ?
C202 C201 H20Q 108.6 . . ?
N21 C201 H20R 108.6 . . ?
C202 C201 H20R 108.6 . . ?
H20Q C201 H20R 107.6 . . ?
O21 C202 C201 109.4(7) . . ?
O21 C202 H20M 109.8 . . ?
C201 C202 H20M 109.8 . . ?
O21 C202 H20N 109.8 . . ?
C201 C202 H20N 109.8 . . ?
H20M C202 H20N 108.2 . . ?
O21 C203 C204 108.8(6) . . ?
O21 C203 H20A 109.9 . . ?
C204 C203 H20A 109.9 . . ?
O21 C203 H20B 109.9 . . ?
C204 C203 H20B 109.9 . . ?
H20A C203 H20B 108.3 . . ?
O22 C204 C203 109.8(6) . . ?
O22 C204 H20C 109.7 . . ?
C203 C204 H20C 109.7 . . ?
O22 C204 H20D 109.7 . . ?
C203 C204 H20D 109.7 . . ?
H20C C204 H20D 108.2 . . ?
O22 C205 C206 108.3(7) . . ?
O22 C205 H20O 110.0 . . ?
C206 C205 H20O 110.0 . . ?
O22 C205 H20P 110.0 . . ?
C206 C205 H20P 110.0 . . ?
H20O C205 H20P 108.4 . . ?
N22 C206 C205 114.8(7) . . ?
N22 C206 H20I 108.6 . . ?
C205 C206 H20I 108.6 . . ?
N22 C206 H20J 108.6 . . ?
C205 C206 H20J 108.6 . . ?
H20I C206 H20J 107.5 . . ?
N21 C207 C208 115.3(7) . . ?
N21 C207 H20E 108.4 . . ?
C208 C207 H20E 108.4 . . ?
N21 C207 H20F 108.4 . . ?
C208 C207 H20F 108.4 . . ?
H20E C207 H20F 107.5 . . ?
O23 C208 C207 110.1(7) . . ?
O23 C208 H20K 109.6 . . ?
C207 C208 H20K 109.6 . . ?
O23 C208 H20L 109.6 . . ?
C207 C208 H20L 109.6 . . ?
H20K C208 H20L 108.2 . . ?
O23 C209 C210 109.5(7) . . ?
O23 C209 H20G 109.8 . . ?
C210 C209 H20G 109.8 . . ?
O23 C209 H20H 109.8 . . ?
C210 C209 H20H 109.8 . . ?
H20G C209 H20H 108.2 . . ?
O24 C210 C209 109.8(6) . . ?
O24 C210 H21G 109.7 . . ?
C209 C210 H21G 109.7 . . ?
O24 C210 H21H 109.7 . . ?
C209 C210 H21H 109.7 . . ?
H21G C210 H21H 108.2 . . ?
O24 C211 C212 108.6(6) . . ?
O24 C211 H21Q 110.0 . . ?
C212 C211 H21Q 110.0 . . ?
O24 C211 H21R 110.0 . . ?
C212 C211 H21R 110.0 . . ?
H21Q C211 H21R 108.3 . . ?
N22 C212 C211 113.8(7) . . ?
N22 C212 H21E 108.8 . . ?
C211 C212 H21E 108.8 . . ?
N22 C212 H21F 108.8 . . ?
C211 C212 H21F 108.8 . . ?
H21E C212 H21F 107.7 . . ?
N21 C213 C214 111.4(7) . . ?
N21 C213 H21C 109.3 . . ?
C214 C213 H21C 109.3 . . ?
N21 C213 H21D 109.3 . . ?
C214 C213 H21D 109.3 . . ?
H21C C213 H21D 108.0 . . ?
O25 C214 C213 109.0(7) . . ?
O25 C214 H21I 109.9 . . ?
C213 C214 H21I 109.9 . . ?
O25 C214 H21J 109.9 . . ?
C213 C214 H21J 109.9 . . ?
H21I C214 H21J 108.3 . . ?
O25 C215 C216 110.1(6) . . ?
O25 C215 H21O 109.6 . . ?
C216 C215 H21O 109.6 . . ?
O25 C215 H21P 109.6 . . ?
C216 C215 H21P 109.6 . . ?
H21O C215 H21P 108.2 . . ?
O26 C216 C215 110.8(6) . . ?
O26 C216 H21A 109.5 . . ?
C215 C216 H21A 109.5 . . ?
O26 C216 H21B 109.5 . . ?
C215 C216 H21B 109.5 . . ?
H21A C216 H21B 108.1 . . ?
O26 C217 C218 109.4(7) . . ?
O26 C217 H21K 109.8 . . ?
C218 C217 H21K 109.8 . . ?
O26 C217 H21L 109.8 . . ?
C218 C217 H21L 109.8 . . ?
H21K C217 H21L 108.3 . . ?
N22 C218 C217 112.6(7) . . ?
N22 C218 H21M 109.1 . . ?
C217 C218 H21M 109.1 . . ?
N22 C218 H21N 109.1 . . ?
C217 C218 H21N 109.1 . . ?
H21M C218 H21N 107.8 . . ?
O36 K3 O32 97.17(15) . . ?
O36 K3 O34 96.00(14) . . ?
O32 K3 O34 99.61(15) . . ?
O36 K3 O35 59.88(14) . . ?
O32 K3 O35 136.18(15) . . ?
O34 K3 O35 118.29(16) . . ?
O36 K3 O31 118.95(15) . . ?
O32 K3 O31 60.47(14) . . ?
O34 K3 O31 140.40(15) . . ?
O35 K3 O31 96.41(14) . . ?
O36 K3 O33 136.67(16) . . ?
O32 K3 O33 120.93(15) . . ?
O34 K3 O33 60.35(14) . . ?
O35 K3 O33 97.75(15) . . ?
O31 K3 O33 98.78(14) . . ?
O36 K3 N31 120.25(16) . . ?
O32 K3 N31 118.96(16) . . ?
O34 K3 N31 119.83(16) . . ?
O35 K3 N31 61.19(16) . . ?
O31 K3 N31 59.47(16) . . ?
O33 K3 N31 60.45(15) . . ?
O36 K3 N32 60.21(15) . . ?
O32 K3 N32 60.67(15) . . ?
O34 K3 N32 60.10(15) . . ?
O35 K3 N32 119.29(15) . . ?
O31 K3 N32 120.24(16) . . ?
O33 K3 N32 119.39(15) . . ?
N31 K3 N32 179.51(18) . . ?
C302 O31 C303 111.2(5) . . ?
C302 O31 K3 117.9(4) . . ?
C303 O31 K3 114.8(4) . . ?
C305 O32 C304 109.9(5) . . ?
C305 O32 K3 118.4(4) . . ?
C304 O32 K3 115.2(4) . . ?
C308 O33 C309 110.1(6) . . ?
C308 O33 K3 118.3(4) . . ?
C309 O33 K3 112.9(4) . . ?
C310 O34 C311 110.3(5) . . ?
C310 O34 K3 115.9(4) . . ?
C311 O34 K3 119.2(4) . . ?
C315 O35 C314 110.0(5) . . ?
C315 O35 K3 112.6(4) . . ?
C314 O35 K3 116.9(4) . . ?
C316 O36 C317 110.8(5) . . ?
C316 O36 K3 118.7(4) . . ?
C317 O36 K3 119.8(4) . . ?
C301 N31 C313 109.9(6) . . ?
C301 N31 C307 109.7(6) . . ?
C313 N31 C307 109.0(6) . . ?
C301 N31 K3 111.3(4) . . ?
C313 N31 K3 108.0(4) . . ?
C307 N31 K3 108.8(4) . . ?
C312 N32 C318 110.5(5) . . ?
C312 N32 C306 108.9(6) . . ?
C318 N32 C306 109.9(6) . . ?
C312 N32 K3 110.3(4) . . ?
C318 N32 K3 109.1(4) . . ?
C306 N32 K3 108.2(4) . . ?
N31 C301 C302 113.2(6) . . ?
N31 C301 H30I 108.9 . . ?
C302 C301 H30I 108.9 . . ?
N31 C301 H30J 108.9 . . ?
C302 C301 H30J 108.9 . . ?
H30I C301 H30J 107.7 . . ?
O31 C302 C301 109.7(6) . . ?
O31 C302 H30K 109.7 . . ?
C301 C302 H30K 109.7 . . ?
O31 C302 H30L 109.7 . . ?
C301 C302 H30L 109.7 . . ?
H30K C302 H30L 108.2 . . ?
O31 C303 C304 110.1(6) . . ?
O31 C303 H30G 109.6 . . ?
C304 C303 H30G 109.6 . . ?
O31 C303 H30H 109.6 . . ?
C304 C303 H30H 109.6 . . ?
H30G C303 H30H 108.2 . . ?
O32 C304 C303 109.9(6) . . ?
O32 C304 H30C 109.7 . . ?
C303 C304 H30C 109.7 . . ?
O32 C304 H30D 109.7 . . ?
C303 C304 H30D 109.7 . . ?
H30C C304 H30D 108.2 . . ?
O32 C305 C306 109.9(6) . . ?
O32 C305 H30A 109.7 . . ?
C306 C305 H30A 109.7 . . ?
O32 C305 H30B 109.7 . . ?
C306 C305 H30B 109.7 . . ?
H30A C305 H30B 108.2 . . ?
N32 C306 C305 113.7(6) . . ?
N32 C306 H30M 108.8 . . ?
C305 C306 H30M 108.8 . . ?
N32 C306 H30N 108.8 . . ?
C305 C306 H30N 108.8 . . ?
H30M C306 H30N 107.7 . . ?
C308 C307 N31 115.2(6) . . ?
C308 C307 H30Q 108.5 . . ?
N31 C307 H30Q 108.5 . . ?
C308 C307 H30R 108.5 . . ?
N31 C307 H30R 108.5 . . ?
H30Q C307 H30R 107.5 . . ?
O33 C308 C307 109.3(7) . . ?
O33 C308 H30O 109.8 . . ?
C307 C308 H30O 109.8 . . ?
O33 C308 H30P 109.8 . . ?
C307 C308 H30P 109.8 . . ?
H30O C308 H30P 108.3 . . ?
O33 C309 C310 109.4(6) . . ?
O33 C309 H30E 109.8 . . ?
C310 C309 H30E 109.8 . . ?
O33 C309 H30F 109.8 . . ?
C310 C309 H30F 109.8 . . ?
H30E C309 H30F 108.2 . . ?
O34 C310 C309 110.8(6) . . ?
O34 C310 H31A 109.5 . . ?
C309 C310 H31A 109.5 . . ?
O34 C310 H31B 109.5 . . ?
C309 C310 H31B 109.5 . . ?
H31A C310 H31B 108.1 . . ?
O34 C311 C312 109.9(6) . . ?
O34 C311 H31C 109.7 . . ?
C312 C311 H31C 109.7 . . ?
O34 C311 H31D 109.7 . . ?
C312 C311 H31D 109.7 . . ?
H31C C311 H31D 108.2 . . ?
N32 C312 C311 115.2(6) . . ?
N32 C312 H31Q 108.5 . . ?
C311 C312 H31Q 108.5 . . ?
N32 C312 H31R 108.5 . . ?
C311 C312 H31R 108.5 . . ?
H31Q C312 H31R 107.5 . . ?
N31 C313 C314 114.1(7) . . ?
N31 C313 H31I 108.7 . . ?
C314 C313 H31I 108.7 . . ?
N31 C313 H31J 108.7 . . ?
C314 C313 H31J 108.7 . . ?
H31I C313 H31J 107.6 . . ?
O35 C314 C313 108.3(6) . . ?
O35 C314 H31O 110.0 . . ?
C313 C314 H31O 110.0 . . ?
O35 C314 H31P 110.0 . . ?
C313 C314 H31P 110.0 . . ?
H31O C314 H31P 108.4 . . ?
O35 C315 C316 109.4(6) . . ?
O35 C315 H31E 109.8 . . ?
C316 C315 H31E 109.8 . . ?
O35 C315 H31F 109.8 . . ?
C316 C315 H31F 109.8 . . ?
H31E C315 H31F 108.2 . . ?
O36 C316 C315 108.3(6) . . ?
O36 C316 H31M 110.0 . . ?
C315 C316 H31M 110.0 . . ?
O36 C316 H31N 110.0 . . ?
C315 C316 H31N 110.0 . . ?
H31M C316 H31N 108.4 . . ?
O36 C317 C318 109.0(6) . . ?
O36 C317 H31K 109.9 . . ?
C318 C317 H31K 109.9 . . ?
O36 C317 H31L 109.9 . . ?
C318 C317 H31L 109.9 . . ?
H31K C317 H31L 108.3 . . ?
N32 C318 C317 113.6(6) . . ?
N32 C318 H31G 108.8 . . ?
C317 C318 H31G 108.8 . . ?
N32 C318 H31H 108.8 . . ?
C317 C318 H31H 108.8 . . ?
H31G C318 H31H 107.7 . . ?
O43 K4 O45 98.79(15) . . ?
O43 K4 O41 100.07(16) . . ?
O45 K4 O41 97.12(15) . . ?
O43 K4 O46 114.34(16) . . ?
O45 K4 O46 59.76(14) . . ?
O41 K4 O46 140.25(16) . . ?
O43 K4 O42 143.24(16) . . ?
O45 K4 O42 113.27(16) . . ?
O41 K4 O42 59.88(16) . . ?
O46 K4 O42 97.68(16) . . ?
O43 K4 N42 118.10(18) . . ?
O45 K4 N42 118.83(17) . . ?
O41 K4 N42 119.64(18) . . ?
O46 K4 N42 60.98(16) . . ?
O42 K4 N42 61.73(18) . . ?
O43 K4 O44 59.45(14) . . ?
O45 K4 O44 141.08(16) . . ?
O41 K4 O44 117.19(15) . . ?
O46 K4 O44 97.85(15) . . ?
O42 K4 O44 100.25(15) . . ?
N42 K4 O44 60.58(16) . . ?
O43 K4 N41 61.63(17) . . ?
O45 K4 N41 61.20(15) . . ?
O41 K4 N41 60.62(17) . . ?
O46 K4 N41 118.96(16) . . ?
O42 K4 N41 118.56(18) . . ?
N42 K4 N41 179.7(2) . . ?
O44 K4 N41 119.19(16) . . ?
C402 O41 C403 109.3(6) . . ?
C402 O41 K4 120.7(4) . . ?
C403 O41 K4 116.4(4) . . ?
C404 O42 C405 111.5(6) . . ?
C404 O42 K4 116.2(4) . . ?
C405 O42 K4 116.4(5) . . ?
C408 O43 C409 111.5(5) . . ?
C408 O43 K4 118.4(4) . . ?
C409 O43 K4 118.8(4) . . ?
C410 O44 C411 112.6(6) . . ?
C410 O44 K4 111.0(4) . . ?
C411 O44 K4 116.8(4) . . ?
C415 O45 C414 110.0(5) . . ?
C415 O45 K4 117.6(4) . . ?
C414 O45 K4 119.7(4) . . ?
C417 O46 C416 109.9(6) . . ?
C417 O46 K4 118.5(4) . . ?
C416 O46 K4 115.5(4) . . ?
C401 N41 C407 111.5(6) . . ?
C401 N41 C413 109.6(6) . . ?
C407 N41 C413 110.4(6) . . ?
C401 N41 K4 108.8(4) . . ?
C407 N41 K4 107.5(4) . . ?
C413 N41 K4 109.0(4) . . ?
C406 N42 C418 110.2(7) . . ?
C406 N42 C412 107.9(6) . . ?
C418 N42 C412 108.9(7) . . ?
C406 N42 K4 109.7(5) . . ?
C418 N42 K4 110.1(4) . . ?
C412 N42 K4 110.0(4) . . ?
N41 C401 C402 115.1(7) . . ?
N41 C401 H40Q 108.5 . . ?
C402 C401 H40Q 108.5 . . ?
N41 C401 H40R 108.5 . . ?
C402 C401 H40R 108.5 . . ?
H40Q C401 H40R 107.5 . . ?
O41 C402 C401 108.8(6) . . ?
O41 C402 H40I 109.9 . . ?
C401 C402 H40I 109.9 . . ?
O41 C402 H40J 109.9 . . ?
C401 C402 H40J 109.9 . . ?
H40I C402 H40J 108.3 . . ?
O41 C403 C404 110.1(6) . . ?
O41 C403 H40G 109.6 . . ?
C404 C403 H40G 109.6 . . ?
O41 C403 H40H 109.6 . . ?
C404 C403 H40H 109.6 . . ?
H40G C403 H40H 108.2 . . ?
O42 C404 C403 111.2(6) . . ?
O42 C404 H40C 109.4 . . ?
C403 C404 H40C 109.4 . . ?
O42 C404 H40D 109.4 . . ?
C403 C404 H40D 109.4 . . ?
H40C C404 H40D 108.0 . . ?
O42 C405 C406 110.9(7) . . ?
O42 C405 H40M 109.5 . . ?
C406 C405 H40M 109.5 . . ?
O42 C405 H40N 109.5 . . ?
C406 C405 H40N 109.5 . . ?
H40M C405 H40N 108.1 . . ?
N42 C406 C405 115.0(7) . . ?
N42 C406 H40K 108.5 . . ?
C405 C406 H40K 108.5 . . ?
N42 C406 H40L 108.5 . . ?
C405 C406 H40L 108.5 . . ?
H40K C406 H40L 107.5 . . ?
N41 C407 C408 114.5(6) . . ?
N41 C407 H40O 108.6 . . ?
C408 C407 H40O 108.6 . . ?
N41 C407 H40P 108.6 . . ?
C408 C407 H40P 108.6 . . ?
H40O C407 H40P 107.6 . . ?
O43 C408 C407 109.7(6) . . ?
O43 C408 H40E 109.7 . . ?
C407 C408 H40E 109.7 . . ?
O43 C408 H40F 109.7 . . ?
C407 C408 H40F 109.7 . . ?
H40E C408 H40F 108.2 . . ?
O43 C409 C410 109.8(6) . . ?
O43 C409 H40A 109.7 . . ?
C410 C409 H40A 109.7 . . ?
O43 C409 H40B 109.7 . . ?
C410 C409 H40B 109.7 . . ?
H40A C409 H40B 108.2 . . ?
O44 C410 C409 110.1(6) . . ?
O44 C410 H41A 109.6 . . ?
C409 C410 H41A 109.6 . . ?
O44 C410 H41B 109.6 . . ?
C409 C410 H41B 109.6 . . ?
H41A C410 H41B 108.2 . . ?
O44 C411 C412 110.0(7) . . ?
O44 C411 H41I 109.7 . . ?
C412 C411 H41I 109.7 . . ?
O44 C411 H41J 109.7 . . ?
C412 C411 H41J 109.7 . . ?
H41I C411 H41J 108.2 . . ?
C411 C412 N42 114.3(7) . . ?
C411 C412 H41O 108.7 . . ?
N42 C412 H41O 108.7 . . ?
C411 C412 H41P 108.7 . . ?
N42 C412 H41P 108.7 . . ?
H41O C412 H41P 107.6 . . ?
N41 C413 C414 114.4(7) . . ?
N41 C413 H41M 108.7 . . ?
C414 C413 H41M 108.7 . . ?
N41 C413 H41N 108.7 . . ?
C414 C413 H41N 108.7 . . ?
H41M C413 H41N 107.6 . . ?
O45 C414 C413 108.9(6) . . ?
O45 C414 H41E 109.9 . . ?
C413 C414 H41E 109.9 . . ?
O45 C414 H41F 109.9 . . ?
C413 C414 H41F 109.9 . . ?
H41E C414 H41F 108.3 . . ?
O45 C415 C416 110.1(6) . . ?
O45 C415 H41C 109.6 . . ?
C416 C415 H41C 109.6 . . ?
O45 C415 H41D 109.6 . . ?
C416 C415 H41D 109.6 . . ?
H41C C415 H41D 108.2 . . ?
O46 C416 C415 109.4(6) . . ?
O46 C416 H41G 109.8 . . ?
C415 C416 H41G 109.8 . . ?
O46 C416 H41H 109.8 . . ?
C415 C416 H41H 109.8 . . ?
H41G C416 H41H 108.2 . . ?
O46 C417 C418 111.2(7) . . ?
O46 C417 H41K 109.4 . . ?
C418 C417 H41K 109.4 . . ?
O46 C417 H41L 109.4 . . ?
C418 C417 H41L 109.4 . . ?
H41K C417 H41L 108.0 . . ?
N42 C418 C417 113.1(7) . . ?
N42 C418 H41Q 109.0 . . ?
C417 C418 H41Q 109.0 . . ?
N42 C418 H41R 109.0 . . ?
C417 C418 H41R 109.0 . . ?
H41Q C418 H41R 107.8 . . ?
C5S N1S C1S 117.2(7) . . ?
N1S C1S C2S 124.2(8) . . ?
N1S C1S H1S 117.9 . . ?
C2S C1S H1S 117.9 . . ?
C1S C2S C3S 117.6(8) . . ?
C1S C2S H2S 121.2 . . ?
C3S C2S H2S 121.2 . . ?
C4S C3S C2S 118.3(8) . . ?
C4S C3S H3S 120.9 . . ?
C2S C3S H3S 120.9 . . ?
C3S C4S C5S 119.9(7) . . ?
C3S C4S H4S 120.1 . . ?
C5S C4S H4S 120.1 . . ?
N1S C5S C4S 122.7(7) . . ?
N1S C5S H5S 118.7 . . ?
C4S C5S H5S 118.7 . . ?
C5T N1T C1T 122.8(9) . . ?
C2T C1T N1T 115.3(9) . . ?
C2T C1T H1T 122.3 . . ?
N1T C1T H1T 122.3 . . ?
C3T C2T C1T 120.2(9) . . ?
C3T C2T H2T 119.9 . . ?
C1T C2T H2T 119.9 . . ?
C2T C3T C4T 118.8(9) . . ?
C2T C3T H3T 120.6 . . ?
C4T C3T H3T 120.6 . . ?
C5T C4T C3T 123.3(9) . . ?
C5T C4T H4T 118.4 . . ?
C3T C4T H4T 118.4 . . ?
C4T C5T N1T 119.5(9) . . ?
C4T C5T H5T 120.3 . . ?
N1T C5T H5T 120.3 . . ?
P12 Tl1 P13 72.87(6) . . ?
P12 Tl1 P15 42.27(6) . . ?
P13 Tl1 P15 71.87(6) . . ?
P12 Tl1 P16 72.25(5) . . ?
P13 Tl1 P16 41.44(6) . . ?
P15 Tl1 P16 43.15(6) . . ?
P14 P11 P13 102.15(12) . . ?
P14 P11 P12 101.28(12) . . ?
P13 P11 P12 100.67(12) . . ?
P15 P12 P11 99.34(11) . . ?
P15 P12 Tl1 76.18(8) . . ?
P11 P12 Tl1 90.05(9) . . ?
P16 P13 P11 99.95(11) . . ?
P16 P13 Tl1 76.84(9) . . ?
P11 P13 Tl1 89.03(10) . . ?
P17 P14 P11 98.67(12) . . ?
P12 P15 P17 103.78(12) . . ?
P12 P15 P16 104.90(12) . . ?
P17 P15 P16 59.39(9) . . ?
P12 P15 Tl1 61.55(7) . . ?
P17 P15 Tl1 121.05(10) . . ?
P16 P15 Tl1 69.82(7) . . ?
P13 P16 P17 104.00(12) . . ?
P13 P16 P15 103.73(11) . . ?
P17 P16 P15 58.36(9) . . ?
P13 P16 Tl1 61.72(8) . . ?
P17 P16 Tl1 117.79(9) . . ?
P15 P16 Tl1 67.03(7) . . ?
P14 P17 P15 107.07(11) . . ?
P14 P17 P16 106.33(11) . . ?
P15 P17 P16 62.25(9) . . ?
P22 Tl2 P23 72.23(7) . . ?
P22 Tl2 P25 42.63(9) . . ?
P23 Tl2 P25 71.62(6) . . ?
P22 Tl2 P26 72.42(7) . . ?
P23 Tl2 P26 41.02(7) . . ?
P25 Tl2 P26 43.47(7) . . ?
P24 P21 P22 101.68(15) . . ?
P24 P21 P23 102.20(12) . . ?
P22 P21 P23 100.04(14) . . ?
P25 P22 P21 99.74(13) . . ?
P25 P22 Tl2 76.54(11) . . ?
P21 P22 Tl2 91.67(11) . . ?
P26 P23 P21 100.58(12) . . ?
P26 P23 Tl2 77.00(11) . . ?
P21 P23 Tl2 88.98(10) . . ?
P27 P24 P21 98.64(12) . . ?
P22 P25 P27 103.78(15) . . ?
P22 P25 P26 104.09(14) . . ?
P27 P25 P26 59.15(11) . . ?
P22 P25 Tl2 60.83(9) . . ?
P27 P25 Tl2 121.29(11) . . ?
P26 P25 Tl2 70.16(8) . . ?
P23 P26 P27 103.68(13) . . ?
P23 P26 P25 103.14(13) . . ?
P27 P26 P25 58.35(10) . . ?
P23 P26 Tl2 61.98(9) . . ?
P27 P26 Tl2 117.34(10) . . ?
P25 P26 Tl2 66.37(9) . . ?
P24 P27 P25 106.78(14) . . ?
P24 P27 P26 106.81(12) . . ?
P25 P27 P26 62.49(11) . . ?

loop_
_geom_bond_atom_site_label_1
_geom_bond_atom_site_label_2
_geom_bond_distance
_geom_bond_site_symmetry_2
_geom_bond_publ_flag
K1 O14 2.782(5) . ?
K1 O11 2.787(5) . ?
K1 O16 2.788(5) . ?
K1 O12 2.840(5) . ?
K1 O13 2.862(6) . ?
K1 O15 2.940(5) . ?
K1 N12 3.002(6) . ?
K1 N11 3.047(7) . ?
O11 C102 1.429(9) . ?
O11 C103 1.431(9) . ?
O12 C105 1.424(9) . ?
O12 C104 1.436(8) . ?
O13 C108 1.421(9) . ?
O13 C109 1.432(10) . ?
O14 C110 1.403(9) . ?
O14 C111 1.431(9) . ?
O15 C114 1.394(10) . ?
O15 C115 1.420(9) . ?
O16 C116 1.419(10) . ?
O16 C117 1.424(10) . ?
N11 C113 1.463(11) . ?
N11 C107 1.477(11) . ?
N11 C101 1.504(10) . ?
N12 C112 1.457(11) . ?
N12 C118 1.470(9) . ?
N12 C106 1.493(10) . ?
C101 C102 1.492(12) . ?
C101 H10G 0.9900 . ?
C101 H10H 0.9900 . ?
C102 H10M 0.9900 . ?
C102 H10N 0.9900 . ?
C103 C104 1.484(11) . ?
C103 H10C 0.9900 . ?
C103 H10D 0.9900 . ?
C104 H10I 0.9900 . ?
C104 H10J 0.9900 . ?
C105 C106 1.513(11) . ?
C105 H10E 0.9900 . ?
C105 H10F 0.9900 . ?
C106 H10K 0.9900 . ?
C106 H10L 0.9900 . ?
C107 C108 1.533(13) . ?
C107 H10O 0.9900 . ?
C107 H10P 0.9900 . ?
C108 H10Q 0.9900 . ?
C108 H10R 0.9900 . ?
C109 C110 1.523(11) . ?
C109 H10A 0.9900 . ?
C109 H10B 0.9900 . ?
C110 H11A 0.9900 . ?
C110 H11B 0.9900 . ?
C111 C112 1.527(12) . ?
C111 H11C 0.9900 . ?
C111 H11D 0.9900 . ?
C112 H11K 0.9900 . ?
C112 H11L 0.9900 . ?
C113 C114 1.498(12) . ?
C113 H11I 0.9900 . ?
C113 H11J 0.9900 . ?
C114 H11Q 0.9900 . ?
C114 H11R 0.9900 . ?
C115 C116 1.511(11) . ?
C115 H11M 0.9900 . ?
C115 H11N 0.9900 . ?
C116 H11O 0.9900 . ?
C116 H11P 0.9900 . ?
C117 C118 1.509(12) . ?
C117 H11G 0.9900 . ?
C117 H11H 0.9900 . ?
C118 H11E 0.9900 . ?
C118 H11F 0.9900 . ?
K2 O23 2.789(5) . ?
K2 O26 2.790(5) . ?
K2 O21 2.804(6) . ?
K2 O25 2.832(5) . ?
K2 O22 2.868(5) . ?
K2 O24 2.937(5) . ?
K2 N21 2.999(7) . ?
K2 N22 3.022(6) . ?
O21 C203 1.413(9) . ?
O21 C202 1.430(9) . ?
O22 C205 1.411(9) . ?
O22 C204 1.439(10) . ?
O23 C209 1.424(10) . ?
O23 C208 1.439(10) . ?
O24 C211 1.402(10) . ?
O24 C210 1.420(9) . ?
O25 C214 1.419(9) . ?
O25 C215 1.439(9) . ?
O26 C216 1.428(9) . ?
O26 C217 1.430(9) . ?
N21 C201 1.439(11) . ?
N21 C207 1.479(10) . ?
N21 C213 1.504(10) . ?
N22 C212 1.440(11) . ?
N22 C206 1.477(11) . ?
N22 C218 1.495(9) . ?
C201 C202 1.515(12) . ?
C201 H20Q 0.9900 . ?
C201 H20R 0.9900 . ?
C202 H20M 0.9900 . ?
C202 H20N 0.9900 . ?
C203 C204 1.530(11) . ?
C203 H20A 0.9900 . ?
C203 H20B 0.9900 . ?
C204 H20C 0.9900 . ?
C204 H20D 0.9900 . ?
C205 C206 1.512(13) . ?
C205 H20O 0.9900 . ?
C205 H20P 0.9900 . ?
C206 H20I 0.9900 . ?
C206 H20J 0.9900 . ?
C207 C208 1.484(13) . ?
C207 H20E 0.9900 . ?
C207 H20F 0.9900 . ?
C208 H20K 0.9900 . ?
C208 H20L 0.9900 . ?
C209 C210 1.505(12) . ?
C209 H20G 0.9900 . ?
C209 H20H 0.9900 . ?
C210 H21G 0.9900 . ?
C210 H21H 0.9900 . ?
C211 C212 1.527(12) . ?
C211 H21Q 0.9900 . ?
C211 H21R 0.9900 . ?
C212 H21E 0.9900 . ?
C212 H21F 0.9900 . ?
C213 C214 1.509(12) . ?
C213 H21C 0.9900 . ?
C213 H21D 0.9900 . ?
C214 H21I 0.9900 . ?
C214 H21J 0.9900 . ?
C215 C216 1.470(11) . ?
C215 H21O 0.9900 . ?
C215 H21P 0.9900 . ?
C216 H21A 0.9900 . ?
C216 H21B 0.9900 . ?
C217 C218 1.507(12) . ?
C217 H21K 0.9900 . ?
C217 H21L 0.9900 . ?
C218 H21M 0.9900 . ?
C218 H21N 0.9900 . ?
K3 O36 2.779(5) . ?
K3 O32 2.806(5) . ?
K3 O34 2.814(5) . ?
K3 O35 2.833(5) . ?
K3 O31 2.840(5) . ?
K3 O33 2.855(5) . ?
K3 N31 2.996(6) . ?
K3 N32 3.017(6) . ?
O31 C302 1.415(9) . ?
O31 C303 1.443(9) . ?
O32 C305 1.419(8) . ?
O32 C304 1.432(8) . ?
O33 C308 1.414(9) . ?
O33 C309 1.436(8) . ?
O34 C310 1.426(8) . ?
O34 C311 1.429(8) . ?
O35 C315 1.438(9) . ?
O35 C314 1.452(9) . ?
O36 C316 1.431(9) . ?
O36 C317 1.448(9) . ?
N31 C301 1.461(10) . ?
N31 C313 1.490(10) . ?
N31 C307 1.495(10) . ?
N32 C312 1.469(9) . ?
N32 C318 1.475(9) . ?
N32 C306 1.475(10) . ?
C301 C302 1.494(12) . ?
C301 H30I 0.9900 . ?
C301 H30J 0.9900 . ?
C302 H30K 0.9900 . ?
C302 H30L 0.9900 . ?
C303 C304 1.491(10) . ?
C303 H30G 0.9900 . ?
C303 H30H 0.9900 . ?
C304 H30C 0.9900 . ?
C304 H30D 0.9900 . ?
C305 C306 1.505(10) . ?
C305 H30A 0.9900 . ?
C305 H30B 0.9900 . ?
C306 H30M 0.9900 . ?
C306 H30N 0.9900 . ?
C307 C308 1.492(11) . ?
C307 H30Q 0.9900 . ?
C307 H30R 0.9900 . ?
C308 H30O 0.9900 . ?
C308 H30P 0.9900 . ?
C309 C310 1.486(10) . ?
C309 H30E 0.9900 . ?
C309 H30F 0.9900 . ?
C310 H31A 0.9900 . ?
C310 H31B 0.9900 . ?
C311 C312 1.501(10) . ?
C311 H31C 0.9900 . ?
C311 H31D 0.9900 . ?
C312 H31Q 0.9900 . ?
C312 H31R 0.9900 . ?
C313 C314 1.500(11) . ?
C313 H31I 0.9900 . ?
C313 H31J 0.9900 . ?
C314 H31O 0.9900 . ?
C314 H31P 0.9900 . ?
C315 C316 1.491(10) . ?
C315 H31E 0.9900 . ?
C315 H31F 0.9900 . ?
C316 H31M 0.9900 . ?
C316 H31N 0.9900 . ?
C317 C318 1.491(11) . ?
C317 H31K 0.9900 . ?
C317 H31L 0.9900 . ?
C318 H31G 0.9900 . ?
C318 H31H 0.9900 . ?
K4 O43 2.777(5) . ?
K4 O45 2.798(5) . ?
K4 O41 2.812(6) . ?
K4 O46 2.813(5) . ?
K4 O42 2.829(5) . ?
K4 N42 2.918(6) . ?
K4 O44 2.926(5) . ?
K4 N41 2.952(6) . ?
O41 C402 1.409(9) . ?
O41 C403 1.430(9) . ?
O42 C404 1.408(10) . ?
O42 C405 1.432(10) . ?
O43 C408 1.427(9) . ?
O43 C409 1.444(9) . ?
O44 C410 1.421(8) . ?
O44 C411 1.423(9) . ?
O45 C415 1.427(9) . ?
O45 C414 1.436(9) . ?
O46 C417 1.414(9) . ?
O46 C416 1.437(9) . ?
N41 C401 1.452(10) . ?
N41 C407 1.457(10) . ?
N41 C413 1.463(10) . ?
N42 C406 1.466(11) . ?
N42 C418 1.470(11) . ?
N42 C412 1.499(10) . ?
C401 C402 1.523(11) . ?
C401 H40Q 0.9900 . ?
C401 H40R 0.9900 . ?
C402 H40I 0.9900 . ?
C402 H40J 0.9900 . ?
C403 C404 1.493(11) . ?
C403 H40G 0.9900 . ?
C403 H40H 0.9900 . ?
C404 H40C 0.9900 . ?
C404 H40D 0.9900 . ?
C405 C406 1.487(13) . ?
C405 H40M 0.9900 . ?
C405 H40N 0.9900 . ?
C406 H40K 0.9900 . ?
C406 H40L 0.9900 . ?
C407 C408 1.500(11) . ?
C407 H40O 0.9900 . ?
C407 H40P 0.9900 . ?
C408 H40E 0.9900 . ?
C408 H40F 0.9900 . ?
C409 C410 1.473(11) . ?
C409 H40A 0.9900 . ?
C409 H40B 0.9900 . ?
C410 H41A 0.9900 . ?
C410 H41B 0.9900 . ?
C411 C412 1.485(11) . ?
C411 H41I 0.9900 . ?
C411 H41J 0.9900 . ?
C412 H41O 0.9900 . ?
C412 H41P 0.9900 . ?
C413 C414 1.525(11) . ?
C413 H41M 0.9900 . ?
C413 H41N 0.9900 . ?
C414 H41E 0.9900 . ?
C414 H41F 0.9900 . ?
C415 C416 1.485(10) . ?
C415 H41C 0.9900 . ?
C415 H41D 0.9900 . ?
C416 H41G 0.9900 . ?
C416 H41H 0.9900 . ?
C417 C418 1.497(12) . ?
C417 H41K 0.9900 . ?
C417 H41L 0.9900 . ?
C418 H41Q 0.9900 . ?
C418 H41R 0.9900 . ?
N1S C5S 1.328(10) . ?
N1S C1S 1.330(11) . ?
C1S C2S 1.383(12) . ?
C1S H1S 0.9500 . ?
C2S C3S 1.392(12) . ?
C2S H2S 0.9500 . ?
C3S C4S 1.368(11) . ?
C3S H3S 0.9500 . ?
C4S C5S 1.381(11) . ?
C4S H4S 0.9500 . ?
C5S H5S 0.9500 . ?
N1T C5T 1.289(14) . ?
N1T C1T 1.442(15) . ?
C1T C2T 1.369(13) . ?
C1T H1T 0.9500 . ?
C2T C3T 1.349(12) . ?
C2T H2T 0.9500 . ?
C3T C4T 1.378(12) . ?
C3T H3T 0.9500 . ?
C4T C5T 1.278(11) . ?
C4T H4T 0.9500 . ?
C5T H5T 0.9500 . ?
Tl1 P12 2.819(2) . ?
Tl1 P13 2.871(2) . ?
Tl1 P15 3.114(2) . ?
Tl1 P16 3.174(2) . ?
P11 P14 2.150(3) . ?
P11 P13 2.187(3) . ?
P11 P12 2.203(3) . ?
P12 P15 2.157(3) . ?
P13 P16 2.157(3) . ?
P14 P17 2.134(3) . ?
P15 P17 2.225(3) . ?
P15 P16 2.313(3) . ?
P16 P17 2.249(3) . ?
Tl2 P22 2.781(3) . ?
Tl2 P23 2.882(3) . ?
Tl2 P25 3.098(2) . ?
Tl2 P26 3.181(2) . ?
P21 P24 2.156(3) . ?
P21 P22 2.178(4) . ?
P21 P23 2.180(3) . ?
P22 P25 2.157(5) . ?
P23 P26 2.143(3) . ?
P24 P27 2.120(3) . ?
P25 P27 2.233(4) . ?
P25 P26 2.326(4) . ?
P26 P27 2.252(3) . ?
